data_4323870
loop_
_publ_author_name
'Maurits D. Janssen'
'Johannes G. Donkervoort'
'Sofia B. van Berlekom'
'Anthony L. Spek'
'David M. Grove'
'Gerard van Koten'

_publ_section_title
;
 Copper(I) Arenethiolates with Intramolecular Coordination and the
 Formation of Mixed Organo(arenethiolato)copper(I) Aggregates. X-ray
 Structures of Trimeric [Cu(SC6H4NMe2-2)]3, Nonameric
 [Cu(S-1-C10H6NMe2-8)]9, and Hexanuclear
 [Cu3(S-1-C10H6NMe2-8)2(C\\tbCtBu)]2
;
_journal_name_full 'Inorganic Chemistry'
_journal_page_first 4752
_journal_page_last 4763
_journal_paper_doi 10.1021/ic951664q
_journal_volume 35
_journal_year 1996
_chemical_formula_sum 'C279 H279 Cu18 N18 S18'
_chemical_formula_weight 5605.4
_chemical_name_systematic
; 
 ? 
;
_space_group_IT_number 2
_symmetry_cell_setting triclinic
_symmetry_space_group_name_Hall '-P 1'
_symmetry_space_group_name_H-M 'P -1'
_atom_sites_solution_hydrogens geom
_atom_sites_solution_primary direct
_atom_sites_solution_secondary difmap
_audit_creation_method SHELXL
_cell_angle_alpha 67.320(13)
_cell_angle_beta 76.180(12)
_cell_angle_gamma 81.226(12)
_cell_formula_units_Z 2
_cell_length_a 16.081(2)
_cell_length_b 26.650(4)
_cell_length_c 32.747(6)
_cell_measurement_temperature 150(2)
_cell_volume 12545(4)
_computing_structure_refinement 'SHELXL-93 (Sheldrick, 1993)'
_computing_structure_solution 'SHELXS-86 (Sheldrick, 1990)'
_diffrn_ambient_temperature 150(2)
_diffrn_radiation_monochromator graphite
_diffrn_radiation_source 'fine-focus sealed tube'
_diffrn_radiation_type MoKa
_diffrn_radiation_wavelength 0.71073
_diffrn_reflns_av_R_equivalents 0.1462
_diffrn_reflns_av_sigmaI/netI 0.4307
_diffrn_reflns_limit_h_max 16
_diffrn_reflns_limit_h_min -16
_diffrn_reflns_limit_k_max 0
_diffrn_reflns_limit_k_min -27
_diffrn_reflns_limit_l_max 31
_diffrn_reflns_limit_l_min -33
_diffrn_reflns_number 29536
_diffrn_reflns_theta_max 21.49
_diffrn_reflns_theta_min 0.69
_exptl_absorpt_coefficient_mu 1.698
_exptl_crystal_density_diffrn 1.484
_exptl_crystal_F_000 5694
_refine_diff_density_max 1.162
_refine_diff_density_min -1.081
_refine_diff_density_rms 0.237
_refine_ls_extinction_method none
_refine_ls_goodness_of_fit_all 0.907
_refine_ls_goodness_of_fit_obs 1.227
_refine_ls_matrix_type fullcycle
_refine_ls_number_parameters 1501
_refine_ls_number_reflns 28749
_refine_ls_number_restraints 432
_refine_ls_restrained_S_all 0.901
_refine_ls_restrained_S_obs 1.200
_refine_ls_R_factor_all 0.3385
_refine_ls_R_factor_obs 0.1183
_refine_ls_shift/esd_max -1.425
_refine_ls_shift/esd_mean 0.012
_refine_ls_structure_factor_coef Fsqd
_refine_ls_weighting_details 'w=1/[s^2^(Fo^2^)+( 0.1049P)^2^+0.0000P] where P=(Fo^2^+2Fc^2^)/3'
_refine_ls_weighting_scheme calc
_refine_ls_wR_factor_all 0.3059
_refine_ls_wR_factor_obs 0.2286
_reflns_number_observed 9344
_reflns_number_total 28749
_reflns_observed_criterion >2sigma(I)
_cod_data_source_file ic951664q_2.cif
_cod_data_source_block shelxl
_cod_depositor_comments
;
The following automatic conversions were performed:

'_refine_ls_weighting_scheme' value 'calc w=1/[s^2^(Fo^2^)+(
0.1049P)^2^+0.0000P] where P=(Fo^2^+2Fc^2^)/3' was changed to 'calc'.
New tag '_refine_ls_weighting_details' was created. The value of the
new tag was set to 'w=1/[s^2^(Fo^2^)+( 0.1049P)^2^+0.0000P] where
P=(Fo^2^+2Fc^2^)/3'.

Automatic conversion script
Id: cif_fix_values 3143 2015-03-26 13:38:13Z robertas 
;
_cod_original_cell_volume 12545.3(34)
_cod_database_code 4323870

loop_
_symmetry_equiv_pos_as_xyz
'x, y, z'
'-x, -y, -z'

loop_
_atom_site_aniso_label
_atom_site_aniso_U_11
_atom_site_aniso_U_22
_atom_site_aniso_U_33
_atom_site_aniso_U_23
_atom_site_aniso_U_13
_atom_site_aniso_U_12
Cu11 0.026(2) 0.027(2) 0.023(2) -0.011(2) -0.007(2) -0.002(2)
Cu12 0.033(2) 0.020(2) 0.018(2) -0.007(2) -0.006(2) -0.002(2)
Cu13 0.023(2) 0.019(2) 0.015(2) -0.004(2) -0.003(2) -0.002(2)
Cu14 0.023(2) 0.024(2) 0.017(2) -0.010(2) -0.003(2) 0.001(2)
Cu15 0.028(2) 0.025(2) 0.027(2) -0.013(2) -0.004(2) -0.002(2)
Cu16 0.026(2) 0.019(2) 0.025(2) -0.005(2) -0.010(2) -0.005(2)
Cu17 0.023(2) 0.020(2) 0.024(2) -0.008(2) -0.004(2) -0.001(2)
Cu18 0.024(2) 0.023(2) 0.027(2) -0.011(2) -0.008(2) 0.003(2)
Cu19 0.028(2) 0.020(2) 0.023(2) -0.006(2) -0.009(2) 0.003(2)
S11 0.022(4) 0.016(4) 0.011(4) -0.005(3) -0.002(3) -0.002(3)
S12 0.034(5) 0.014(4) 0.023(4) -0.012(3) -0.004(4) -0.001(3)
S13 0.028(5) 0.026(4) 0.013(4) -0.009(3) -0.005(3) -0.003(3)
S14 0.029(5) 0.021(4) 0.014(4) -0.010(3) -0.005(3) -0.008(3)
S15 0.027(4) 0.010(4) 0.022(4) -0.008(3) -0.002(3) -0.005(3)
S16 0.020(4) 0.010(4) 0.019(4) -0.002(3) -0.006(3) 0.004(3)
S17 0.026(4) 0.011(4) 0.019(4) -0.007(3) -0.009(3) -0.003(3)
S18 0.037(5) 0.014(4) 0.013(4) -0.001(3) -0.006(3) -0.006(3)
S19 0.030(5) 0.024(4) 0.012(4) -0.001(3) 0.000(3) -0.010(3)
Cu21 0.015(2) 0.023(2) 0.021(2) -0.008(2) -0.003(2) -0.003(2)
Cu22 0.016(2) 0.022(2) 0.025(2) -0.014(2) -0.006(2) 0.002(2)
Cu23 0.023(2) 0.026(2) 0.021(2) -0.010(2) -0.004(2) 0.000(2)
Cu24 0.018(2) 0.025(2) 0.026(2) -0.008(2) -0.007(2) 0.004(2)
Cu25 0.018(2) 0.022(2) 0.014(2) -0.003(2) -0.004(2) -0.003(2)
Cu26 0.021(2) 0.019(2) 0.021(2) -0.005(2) -0.003(2) 0.003(2)
Cu27 0.016(2) 0.023(2) 0.025(2) -0.006(2) -0.003(2) -0.003(2)
Cu28 0.020(2) 0.020(2) 0.025(2) -0.010(2) -0.007(2) -0.002(2)
Cu29 0.015(2) 0.019(2) 0.030(2) -0.010(2) -0.005(2) -0.003(2)
S21 0.016(4) 0.034(5) 0.024(4) -0.015(4) -0.011(3) 0.007(3)
S22 0.005(4) 0.025(4) 0.021(4) -0.011(3) 0.002(3) 0.001(3)
S23 0.026(4) 0.020(4) 0.012(4) -0.001(3) -0.003(3) 0.003(3)
S24 0.017(4) 0.024(4) 0.027(4) -0.014(4) -0.006(3) 0.003(3)
S25 0.020(4) 0.020(4) 0.021(4) 0.000(3) -0.003(3) -0.004(3)
S26 0.011(4) 0.031(4) 0.018(4) -0.011(3) -0.003(3) -0.005(3)
S27 0.023(4) 0.028(4) 0.024(4) -0.013(4) -0.010(4) 0.003(3)
S28 0.013(4) 0.022(4) 0.030(5) -0.010(4) -0.003(3) 0.001(3)
S29 0.015(4) 0.023(4) 0.013(4) -0.005(3) -0.006(3) 0.004(3)

loop_
_atom_site_label
_atom_site_type_symbol
_atom_site_fract_x
_atom_site_fract_y
_atom_site_fract_z
_atom_site_U_iso_or_equiv
_atom_site_thermal_displace_type
_atom_site_occupancy
_atom_site_calc_flag
_atom_site_refinement_flags
_atom_site_disorder_group
Cu11 Cu 0.2183(2) 0.69299(13) 0.18516(11) 0.0244(9) Uani 1 d . .
Cu12 Cu 0.3089(2) 0.76016(13) 0.26477(11) 0.0234(9) Uani 1 d . .
Cu13 Cu 0.2125(2) 0.60344(12) 0.32309(10) 0.0199(8) Uani 1 d . .
Cu14 Cu 0.4048(2) 0.64817(13) 0.15982(11) 0.0212(8) Uani 1 d . .
Cu15 Cu 0.4862(2) 0.71190(13) 0.24088(11) 0.0260(9) Uani 1 d . .
Cu16 Cu 0.3927(2) 0.55475(13) 0.30075(11) 0.0229(9) Uani 1 d . .
Cu17 Cu 0.2923(2) 0.60956(13) 0.24043(11) 0.0227(9) Uani 1 d . .
Cu18 Cu 0.3614(2) 0.72167(13) 0.19842(11) 0.0241(9) Uani 1 d . .
Cu19 Cu 0.3566(2) 0.65420(13) 0.29832(11) 0.0241(9) Uani 1 d . .
S11 S 0.1566(4) 0.6362(3) 0.2563(2) 0.017(2) Uani 1 d . .
S12 S 0.2338(5) 0.7622(3) 0.2114(2) 0.023(2) Uani 1 d . .
S13 S 0.2300(4) 0.6865(3) 0.3245(2) 0.021(2) Uani 1 d . .
S14 S 0.4171(4) 0.5685(3) 0.2224(2) 0.019(2) Uani 1 d . .
S15 S 0.4958(4) 0.6984(3) 0.1747(2) 0.019(2) Uani 1 d . .
S16 S 0.4897(4) 0.6191(3) 0.2880(2) 0.018(2) Uani 1 d . .
S17 S 0.3016(4) 0.6919(2) 0.1201(2) 0.017(2) Uani 1 d . .
S18 S 0.4386(5) 0.7752(3) 0.2719(2) 0.022(2) Uani 1 d . .
S19 S 0.2713(5) 0.5174(3) 0.3473(2) 0.024(2) Uani 1 d . .
N11 N 0.0617(14) 0.7064(9) 0.1828(7) 0.032(6) Uiso 1 d . .
N12 N 0.2142(13) 0.8344(8) 0.2651(7) 0.020(5) Uiso 1 d . .
N13 N 0.0943(12) 0.6097(8) 0.3774(6) 0.017(5) Uiso 1 d . .
N14 N 0.5026(12) 0.5994(8) 0.1241(6) 0.017(5) Uiso 1 d . .
N15 N 0.6443(14) 0.7219(9) 0.2043(7) 0.030(6) Uiso 1 d . .
N16 N 0.5112(13) 0.4982(8) 0.3239(7) 0.024(6) Uiso 1 d . .
N17 N 0.3636(13) 0.7340(8) 0.0216(7) 0.024(6) Uiso 1 d . .
N18 N 0.4997(16) 0.8317(10) 0.3201(8) 0.043(7) Uiso 1 d . .
N19 N 0.1646(14) 0.4235(8) 0.3983(7) 0.028(6) Uiso 1 d . .
C1 C 0.1029(16) 0.5899(10) 0.2459(8) 0.021(7) Uiso 1 d . .
C2 C 0.1109(14) 0.5368(9) 0.2701(7) 0.005(6) Uiso 1 d . .
H1 H 0.1415(14) 0.5263(9) 0.2940(7) 0.006 Uiso 1 calc R .
C3 C 0.0795(18) 0.4960(12) 0.2640(10) 0.041(8) Uiso 1 d . .
H2 H 0.0946(18) 0.4592(12) 0.2811(10) 0.049 Uiso 1 calc R .
C4 C 0.0302(18) 0.5060(12) 0.2360(9) 0.037(8) Uiso 1 d . .
H3 H 0.0040(18) 0.4777(12) 0.2339(9) 0.044 Uiso 1 calc R .
C5 C -0.0326(20) 0.5753(13) 0.1703(10) 0.052(10) Uiso 1 d . .
H4 H -0.0529(20) 0.5468(13) 0.1655(10) 0.063 Uiso 1 calc R .
C6 C -0.0452(21) 0.6293(13) 0.1446(11) 0.058(10) Uiso 1 d . .
H5 H -0.0802(21) 0.6395(13) 0.1227(11) 0.070 Uiso 1 calc R .
C7 C -0.0101(19) 0.6668(13) 0.1498(10) 0.045(9) Uiso 1 d . .
H6 H -0.0188(19) 0.7029(13) 0.1292(10) 0.054 Uiso 1 calc R .
C8 C 0.0363(17) 0.6617(11) 0.1800(9) 0.030(7) Uiso 1 d . .
C9 C 0.0503(14) 0.6078(9) 0.2099(7) 0.007(6) Uiso 1 d . .
C10 C 0.0155(19) 0.5654(12) 0.2062(10) 0.041(8) Uiso 1 d . .
C11 C 0.0105(18) 0.7208(11) 0.2216(9) 0.039(8) Uiso 1 d . .
H7 H 0.0321(18) 0.7532(11) 0.2216(9) 0.059 Uiso 1 calc R .
H8 H 0.0156(18) 0.6903(11) 0.2499(9) 0.059 Uiso 1 calc R .
H9 H -0.0499(18) 0.7283(11) 0.2188(9) 0.059 Uiso 1 calc R .
C12 C 0.0676(20) 0.7573(12) 0.1412(10) 0.053(10) Uiso 1 d . .
H10 H 0.0865(20) 0.7866(12) 0.1473(10) 0.080 Uiso 1 calc R .
H11 H 0.0111(20) 0.7682(12) 0.1329(10) 0.080 Uiso 1 calc R .
H12 H 0.1090(20) 0.7504(12) 0.1164(10) 0.080 Uiso 1 calc R .
C13 C 0.2407(16) 0.8280(10) 0.1703(9) 0.022(7) Uiso 1 d . .
C14 C 0.2502(15) 0.8317(10) 0.1266(8) 0.021(7) Uiso 1 d . .
H13 H 0.2568(15) 0.7998(10) 0.1195(8) 0.025 Uiso 1 calc R .
C15 C 0.2500(16) 0.8870(10) 0.0903(9) 0.030(8) Uiso 1 d . .
H14 H 0.2576(16) 0.8902(10) 0.0597(9) 0.036 Uiso 1 calc R .
C16 C 0.2394(15) 0.9312(10) 0.1000(8) 0.021(7) Uiso 1 d . .
H15 H 0.2338(15) 0.9657(10) 0.0767(8) 0.025 Uiso 1 calc R .
C17 C 0.2346(17) 0.9747(11) 0.1485(9) 0.032(8) Uiso 1 d . .
H16 H 0.2305(17) 1.0074(11) 0.1231(9) 0.039 Uiso 1 calc R .
C18 C 0.2384(17) 0.9803(12) 0.1887(9) 0.036(8) Uiso 1 d . .
H17 H 0.2443(17) 1.0143(12) 0.1905(9) 0.043 Uiso 1 calc R .
C19 C 0.2326(15) 0.9305(9) 0.2266(8) 0.018(7) Uiso 1 d . .
H18 H 0.2333(15) 0.9310(9) 0.2554(8) 0.022 Uiso 1 calc R .
C20 C 0.2259(16) 0.8820(10) 0.2230(9) 0.023(7) Uiso 1 d . .
C21 C 0.2327(15) 0.8788(9) 0.1810(8) 0.013(6) Uiso 1 d . .
C22 C 0.2362(16) 0.9287(11) 0.1423(9) 0.025(7) Uiso 1 d . .
C23 C 0.1251(14) 0.8199(9) 0.2754(8) 0.014(6) Uiso 1 d . .
H19 H 0.1121(14) 0.8157(9) 0.2492(8) 0.021 Uiso 1 calc R .
H20 H 0.0862(14) 0.8488(9) 0.2826(8) 0.021 Uiso 1 calc R .
H21 H 0.1173(14) 0.7855(9) 0.3013(8) 0.021 Uiso 1 calc R .
C24 C 0.2332(15) 0.8406(9) 0.3043(7) 0.014(6) Uiso 1 d . .
H22 H 0.2233(15) 0.8066(9) 0.3305(7) 0.022 Uiso 1 calc R .
H23 H 0.1956(15) 0.8703(9) 0.3108(7) 0.022 Uiso 1 calc R .
H24 H 0.2932(15) 0.8489(9) 0.2980(7) 0.022 Uiso 1 calc R .
C25 C 0.2361(18) 0.6738(11) 0.3813(9) 0.032(8) Uiso 1 d . .
C26 C 0.2939(17) 0.7034(10) 0.3860(9) 0.027(7) Uiso 1 d . .
H25 H 0.3250(17) 0.7294(10) 0.3600(9) 0.033 Uiso 1 calc R .
C27 C 0.3072(20) 0.6952(12) 0.4294(10) 0.051(9) Uiso 1 d . .
H26 H 0.3524(20) 0.7116(12) 0.4327(10) 0.061 Uiso 1 calc R .
C28 C 0.2505(18) 0.6613(11) 0.4686(10) 0.040(8) Uiso 1 d . .
H27 H 0.2536(18) 0.6580(11) 0.4982(10) 0.048 Uiso 1 calc R .
C29 C 0.1422(18) 0.6000(11) 0.5005(10) 0.038(8) Uiso 1 d . .
H28 H 0.1473(18) 0.5999(11) 0.5289(10) 0.045 Uiso 1 calc R .
C30 C 0.0848(18) 0.5662(11) 0.5014(10) 0.036(8) Uiso 1 d . .
H29 H 0.0539(18) 0.5426(11) 0.5290(10) 0.044 Uiso 1 calc R .
C31 C 0.0744(15) 0.5682(10) 0.4607(8) 0.019(7) Uiso 1 d . .
H30 H 0.0390(15) 0.5430(10) 0.4604(8) 0.023 Uiso 1 calc R .
C32 C 0.1140(17) 0.6063(11) 0.4183(9) 0.028(7) Uiso 1 d . .
C33 C 0.1777(17) 0.6384(11) 0.4184(9) 0.027(7) Uiso 1 d . .
C34 C 0.1939(17) 0.6347(10) 0.4623(9) 0.024(7) Uiso 1 d . .
C35 C 0.0382(16) 0.6607(9) 0.3620(8) 0.022(7) Uiso 1 d . .
H31 H 0.0230(16) 0.6646(9) 0.3337(8) 0.033 Uiso 1 calc R .
H32 H 0.0691(16) 0.6921(9) 0.3573(8) 0.033 Uiso 1 calc R .
H33 H -0.0141(16) 0.6589(9) 0.3851(8) 0.033 Uiso 1 calc R .
C36 C 0.0491(18) 0.5656(11) 0.3789(10) 0.040(8) Uiso 1 d . .
H34 H 0.0392(18) 0.5727(11) 0.3487(10) 0.060 Uiso 1 calc R .
H35 H -0.0062(18) 0.5632(11) 0.4000(10) 0.060 Uiso 1 calc R .
H36 H 0.0836(18) 0.5311(11) 0.3890(10) 0.060 Uiso 1 calc R .
C37 C 0.3842(15) 0.5204(9) 0.2036(8) 0.014(6) Uiso 1 d . .
C38 C 0.3286(13) 0.4828(8) 0.2390(7) 0.000(5) Uiso 1 d . .
H37 H 0.3115(13) 0.4859(8) 0.2678(7) 0.000 Uiso 1 calc R .
C39 C 0.2992(17) 0.4409(11) 0.2306(9) 0.029(7) Uiso 1 d . .
H38 H 0.2607(17) 0.4162(11) 0.2536(9) 0.035 Uiso 1 calc R .
C40 C 0.3272(17) 0.4359(11) 0.1881(9) 0.033(8) Uiso 1 d . .
H39 H 0.3088(17) 0.4068(11) 0.1833(9) 0.040 Uiso 1 calc R .
C41 C 0.4089(16) 0.4695(11) 0.1098(9) 0.026(7) Uiso 1 d . .
H40 H 0.3920(16) 0.4398(11) 0.1051(9) 0.031 Uiso 1 calc R .
C42 C 0.4558(18) 0.5053(12) 0.0763(10) 0.043(9) Uiso 1 d . .
H41 H 0.4701(18) 0.5011(12) 0.0479(10) 0.051 Uiso 1 calc R .
C43 C 0.4855(16) 0.5480(10) 0.0799(9) 0.026(7) Uiso 1 d . .
H42 H 0.5191(16) 0.5739(10) 0.0550(9) 0.031 Uiso 1 calc R .
C44 C 0.4638(16) 0.5515(10) 0.1218(9) 0.022(7) Uiso 1 d . .
C45 C 0.4127(15) 0.5182(9) 0.1607(8) 0.011(6) Uiso 1 d . .
C46 C 0.3832(17) 0.4737(11) 0.1516(9) 0.029(7) Uiso 1 d . .
C47 C 0.5765(15) 0.5777(10) 0.1473(8) 0.019(7) Uiso 1 d . .
H43 H 0.5583(15) 0.5483(10) 0.1762(8) 0.029 Uiso 1 calc R .
H44 H 0.5970(15) 0.6069(10) 0.1527(8) 0.029 Uiso 1 calc R .
H45 H 0.6228(15) 0.5634(10) 0.1283(8) 0.029 Uiso 1 calc R .
C48 C 0.5307(18) 0.6444(11) 0.0799(9) 0.037(8) Uiso 1 d . .
H46 H 0.4821(18) 0.6588(11) 0.0645(9) 0.055 Uiso 1 calc R .
H47 H 0.5771(18) 0.6301(11) 0.0610(9) 0.055 Uiso 1 calc R .
H48 H 0.5512(18) 0.6735(11) 0.0854(9) 0.055 Uiso 1 calc R .
C49 C 0.5318(16) 0.7603(10) 0.1337(8) 0.020(7) Uiso 1 d . .
C50 C 0.4923(16) 0.7829(10) 0.0957(8) 0.023(7) Uiso 1 d . .
H49 H 0.4543(16) 0.7618(10) 0.0917(8) 0.028 Uiso 1 calc R .
C51 C 0.5072(15) 0.8348(9) 0.0641(8) 0.014(6) Uiso 1 d . .
H50 H 0.4784(15) 0.8487(9) 0.0394(8) 0.017 Uiso 1 calc R .
C52 C 0.5596(16) 0.8648(11) 0.0674(9) 0.027(7) Uiso 1 d . .
H51 H 0.5659(16) 0.9010(11) 0.0461(9) 0.033 Uiso 1 calc R .
C53 C 0.6606(16) 0.8801(11) 0.1067(9) 0.024(7) Uiso 1 d . .
H52 H 0.6671(16) 0.9161(11) 0.0850(9) 0.028 Uiso 1 calc R .
C54 C 0.7008(19) 0.8627(12) 0.1412(10) 0.046(9) Uiso 1 d . .
H53 H 0.7356(19) 0.8870(12) 0.1433(10) 0.055 Uiso 1 calc R .
C55 C 0.6951(17) 0.8129(11) 0.1731(9) 0.033(8) Uiso 1 d . .
H54 H 0.7243(17) 0.8027(11) 0.1974(9) 0.039 Uiso 1 calc R .
C56 C 0.6437(16) 0.7745(10) 0.1702(8) 0.022(7) Uiso 1 d . .
C57 C 0.5934(14) 0.7932(9) 0.1364(7) 0.007(6) Uiso 1 d . .
C58 C 0.6073(16) 0.8449(10) 0.1018(8) 0.018(6) Uiso 1 d . .
C59 C 0.6845(17) 0.6813(10) 0.1841(9) 0.030(7) Uiso 1 d . .
H55 H 0.6848(17) 0.6450(10) 0.2079(9) 0.044 Uiso 1 calc R .
H56 H 0.7436(17) 0.6901(10) 0.1688(9) 0.044 Uiso 1 calc R .
H57 H 0.6519(17) 0.6817(10) 0.1622(9) 0.044 Uiso 1 calc R .
C60 C 0.6763(19) 0.7121(12) 0.2444(10) 0.044(9) Uiso 1 d . .
H58 H 0.6717(19) 0.6737(12) 0.2641(10) 0.066 Uiso 1 calc R .
H59 H 0.6423(19) 0.7352(12) 0.2605(10) 0.066 Uiso 1 calc R .
H60 H 0.7365(19) 0.7209(12) 0.2360(10) 0.066 Uiso 1 calc R .
C61 C 0.5174(14) 0.6037(9) 0.3414(7) 0.007(6) Uiso 1 d . .
C62 C 0.5267(17) 0.6442(11) 0.3543(9) 0.030(8) Uiso 1 d . .
H61 H 0.5190(17) 0.6803(11) 0.3336(9) 0.036 Uiso 1 calc R .
C63 C 0.5459(19) 0.6389(13) 0.3941(11) 0.052(9) Uiso 1 d . .
H62 H 0.5526(19) 0.6702(13) 0.3999(11) 0.062 Uiso 1 calc R .
C64 C 0.5554(18) 0.5892(12) 0.4248(10) 0.040(8) Uiso 1 d . .
H63 H 0.5637(18) 0.5858(12) 0.4535(10) 0.048 Uiso 1 calc R .
C65 C 0.5517(20) 0.4924(14) 0.4506(12) 0.059(10) Uiso 1 d . .
H64 H 0.5564(20) 0.4913(14) 0.4793(12) 0.071 Uiso 1 calc R .
C66 C 0.5429(25) 0.4413(17) 0.4465(14) 0.091(14) Uiso 1 d . .
H65 H 0.5476(25) 0.4071(17) 0.4703(14) 0.109 Uiso 1 calc R .
C67 C 0.5266(22) 0.4463(15) 0.4039(12) 0.071(12) Uiso 1 d . .
H66 H 0.5166(22) 0.4142(15) 0.4002(12) 0.085 Uiso 1 calc R .
C68 C 0.5246(17) 0.4967(11) 0.3667(9) 0.031(8) Uiso 1 d . .
C69 C 0.5314(18) 0.5477(11) 0.3737(10) 0.034(8) Uiso 1 d . .
C70 C 0.5536(20) 0.5418(13) 0.4163(11) 0.052(10) Uiso 1 d . .
C71 C 0.4852(16) 0.4442(10) 0.3264(9) 0.027(7) Uiso 1 d . .
H67 H 0.4772(16) 0.4477(10) 0.2967(9) 0.041 Uiso 1 calc R .
H68 H 0.4315(16) 0.4346(10) 0.3485(9) 0.041 Uiso 1 calc R .
H69 H 0.5304(16) 0.4156(10) 0.3358(9) 0.041 Uiso 1 calc R .
C72 C 0.5948(17) 0.5103(11) 0.2916(9) 0.036(8) Uiso 1 d . .
H70 H 0.5889(17) 0.5118(11) 0.2621(9) 0.054 Uiso 1 calc R .
H71 H 0.6387(17) 0.4817(11) 0.3029(9) 0.054 Uiso 1 calc R .
H72 H 0.6119(17) 0.5456(11) 0.2886(9) 0.054 Uiso 1 calc R .
C73 C 0.2701(15) 0.6436(9) 0.1007(8) 0.014(6) Uiso 1 d . .
C74 C 0.2226(18) 0.6040(11) 0.1301(10) 0.039(8) Uiso 1 d . .
H73 H 0.2049(18) 0.6034(11) 0.1601(10) 0.047 Uiso 1 calc R .
C75 C 0.1976(18) 0.5650(11) 0.1212(9) 0.035(8) Uiso 1 d . .
H74 H 0.1568(18) 0.5409(11) 0.1430(9) 0.042 Uiso 1 calc R .
C76 C 0.2310(16) 0.5592(10) 0.0798(8) 0.025(7) Uiso 1 d . .
H75 H 0.2194(16) 0.5288(10) 0.0741(8) 0.030 Uiso 1 calc R .
C77 C 0.3223(16) 0.5916(11) 0.0068(9) 0.028(7) Uiso 1 d . .
H76 H 0.3115(16) 0.5609(11) 0.0014(9) 0.034 Uiso 1 calc R .
C78 C 0.3790(16) 0.6294(10) -0.0260(9) 0.026(7) Uiso 1 d . .
H77 H 0.4084(16) 0.6236(10) -0.0528(9) 0.031 Uiso 1 calc R .
C79 C 0.3914(17) 0.6756(11) -0.0185(9) 0.032(8) Uiso 1 d . .
H78 H 0.4283(17) 0.7017(11) -0.0411(9) 0.038 Uiso 1 calc R .
C80 C 0.3550(14) 0.6839(9) 0.0176(8) 0.010(6) Uiso 1 d . .
C81 C 0.3000(15) 0.6456(9) 0.0548(8) 0.015(6) Uiso 1 d . .
C82 C 0.2809(15) 0.5987(9) 0.0479(8) 0.015(6) Uiso 1 d . .
C83 C 0.2885(17) 0.7712(11) 0.0216(9) 0.040(8) Uiso 1 d . .
H79 H 0.3028(17) 0.8039(11) 0.0246(9) 0.060 Uiso 1 calc R .
H80 H 0.2431(17) 0.7535(11) 0.0470(9) 0.060 Uiso 1 calc R .
H81 H 0.2687(17) 0.7814(11) -0.0068(9) 0.060 Uiso 1 calc R .
C84 C 0.4417(17) 0.7629(11) -0.0077(9) 0.032(8) Uiso 1 d . .
H82 H 0.4425(17) 0.7968(11) -0.0028(9) 0.049 Uiso 1 calc R .
H83 H 0.4405(17) 0.7713(11) -0.0395(9) 0.049 Uiso 1 calc R .
H84 H 0.4933(17) 0.7395(11) -0.0002(9) 0.049 Uiso 1 calc R .
C85 C 0.4504(15) 0.8466(10) 0.2333(8) 0.017(6) Uiso 1 d . .
C86 C 0.4476(14) 0.8571(9) 0.1879(8) 0.013(6) Uiso 1 d . .
H85 H 0.4457(14) 0.8285(9) 0.1777(8) 0.016 Uiso 1 calc R .
C87 C 0.4477(16) 0.9124(10) 0.1583(9) 0.028(7) Uiso 1 d . .
H86 H 0.4526(16) 0.9212(10) 0.1269(9) 0.034 Uiso 1 calc R .
C88 C 0.4414(17) 0.9504(12) 0.1736(10) 0.037(8) Uiso 1 d . .
H87 H 0.4336(17) 0.9868(12) 0.1534(10) 0.045 Uiso 1 calc R .
C89 C 0.4254(18) 0.9845(13) 0.2394(10) 0.044(9) Uiso 1 d . .
H88 H 0.4121(18) 1.0214(13) 0.2219(10) 0.053 Uiso 1 calc R .
C90 C 0.4260(24) 0.9719(16) 0.2824(13) 0.080(13) Uiso 1 d . .
H89 H 0.4128(24) 1.0007(16) 0.2936(13) 0.097 Uiso 1 calc R .
C91 C 0.4440(22) 0.9213(14) 0.3122(13) 0.069(11) Uiso 1 d . .
H90 H 0.4430(22) 0.9134(14) 0.3432(13) 0.083 Uiso 1 calc R .
C92 C 0.4633(19) 0.8840(12) 0.2924(10) 0.043(9) Uiso 1 d . .
C93 C 0.4555(16) 0.8875(10) 0.2503(8) 0.018(6) Uiso 1 d . .
C94 C 0.4450(17) 0.9428(11) 0.2159(9) 0.030(7) Uiso 1 d . .
C95 C 0.5795(18) 0.8133(12) 0.3068(10) 0.045(9) Uiso 1 d . .
H91 H 0.5929(18) 0.7779(12) 0.3294(10) 0.068 Uiso 1 calc R .
H92 H 0.6201(18) 0.8393(12) 0.3033(10) 0.068 Uiso 1 calc R .
H93 H 0.5842(18) 0.8092(12) 0.2778(10) 0.068 Uiso 1 calc R .
C96 C 0.4810(25) 0.8164(16) 0.3697(13) 0.095(14) Uiso 1 d . .
H94 H 0.4224(25) 0.8299(16) 0.3795(13) 0.142 Uiso 1 calc R .
H95 H 0.5217(25) 0.8325(16) 0.3783(13) 0.142 Uiso 1 calc R .
H96 H 0.4864(25) 0.7766(16) 0.3843(13) 0.142 Uiso 1 calc R .
C97 C 0.2772(17) 0.5000(10) 0.4043(9) 0.025(7) Uiso 1 d . .
C98 C 0.3246(19) 0.5351(13) 0.4111(11) 0.050(9) Uiso 1 d . .
H97 H 0.3520(19) 0.5637(13) 0.3858(11) 0.060 Uiso 1 calc R .
C99 C 0.3324(18) 0.5289(12) 0.4543(10) 0.038(8) Uiso 1 d . .
H98 H 0.3666(18) 0.5526(12) 0.4577(10) 0.046 Uiso 1 calc R .
C100 C 0.2937(17) 0.4910(11) 0.4906(10) 0.033(8) Uiso 1 d . .
H99 H 0.3038(17) 0.4868(11) 0.5192(10) 0.039 Uiso 1 calc R .
C101 C 0.1936(19) 0.4138(12) 0.5281(11) 0.048(9) Uiso 1 d . .
H100 H 0.2015(19) 0.4082(12) 0.5575(11) 0.057 Uiso 1 calc R .
C102 C 0.1406(17) 0.3821(11) 0.5229(9) 0.031(8) Uiso 1 d . .
H101 H 0.1104(17) 0.3562(11) 0.5493(9) 0.037 Uiso 1 calc R .
C103 C 0.1288(19) 0.3854(12) 0.4823(10) 0.043(9) Uiso 1 d . .
H102 H 0.0901(19) 0.3628(12) 0.4809(10) 0.052 Uiso 1 calc R .
C104 C 0.1746(18) 0.4231(11) 0.4414(9) 0.032(8) Uiso 1 d . .
C105 C 0.2282(16) 0.4568(10) 0.4436(8) 0.021(7) Uiso 1 d . .
C106 C 0.2383(20) 0.4564(13) 0.4888(11) 0.050(9) Uiso 1 d . .
C107 C 0.2341(16) 0.3939(10) 0.3758(9) 0.030(7) Uiso 1 d . .
H103 H 0.2211(16) 0.3967(10) 0.3472(9) 0.045 Uiso 1 calc R .
H104 H 0.2385(16) 0.3554(10) 0.3955(9) 0.045 Uiso 1 calc R .
H105 H 0.2887(16) 0.4099(10) 0.3699(9) 0.045 Uiso 1 calc R .
C108 C 0.0825(19) 0.4101(13) 0.3946(11) 0.057(10) Uiso 1 d . .
H106 H 0.0857(19) 0.4121(13) 0.3637(11) 0.085 Uiso 1 calc R .
H107 H 0.0369(19) 0.4361(13) 0.4016(11) 0.085 Uiso 1 calc R .
H108 H 0.0700(19) 0.3731(13) 0.4158(11) 0.085 Uiso 1 calc R .
Cu21 Cu 0.8483(2) 0.27672(13) 0.26272(11) 0.0195(8) Uani 1 d . .
Cu22 Cu 1.1074(2) 0.23420(13) 0.27578(11) 0.0196(8) Uani 1 d . .
Cu23 Cu 1.0464(2) 0.30337(13) 0.14630(11) 0.0233(9) Uani 1 d . .
Cu24 Cu 0.8289(2) 0.16308(13) 0.26349(11) 0.0237(9) Uani 1 d . .
Cu25 Cu 1.0900(2) 0.12289(13) 0.27688(10) 0.0191(8) Uani 1 d . .
Cu26 Cu 1.0235(2) 0.19165(13) 0.14692(11) 0.0215(9) Uani 1 d . .
Cu27 Cu 0.9134(2) 0.23965(13) 0.19636(11) 0.0221(9) Uani 1 d . .
Cu28 Cu 0.9592(2) 0.19140(13) 0.28766(11) 0.0205(8) Uani 1 d . .
Cu29 Cu 1.0998(2) 0.21303(12) 0.20376(11) 0.0206(8) Uani 1 d . .
S21 S 0.9164(4) 0.3250(3) 0.1893(2) 0.023(2) Uani 1 d . .
S22 S 0.9669(4) 0.2688(3) 0.2956(2) 0.018(2) Uani 1 d . .
S23 S 1.1290(4) 0.2935(3) 0.1980(2) 0.021(2) Uani 1 d . .
S24 S 0.8886(4) 0.1632(3) 0.1922(2) 0.021(2) Uani 1 d . .
S25 S 0.9451(4) 0.1065(3) 0.2966(2) 0.022(2) Uani 1 d . .
S26 S 1.1013(4) 0.1316(3) 0.2008(2) 0.019(2) Uani 1 d . .
S27 S 0.7459(4) 0.2157(3) 0.2995(2) 0.024(2) Uani 1 d . .
S28 S 1.1906(4) 0.1556(3) 0.2964(2) 0.022(2) Uani 1 d . .
S29 S 1.0391(4) 0.2742(3) 0.0916(2) 0.017(2) Uani 1 d . .
N21 N 0.7877(12) 0.3619(8) 0.2561(6) 0.017(5) Uiso 1 d . .
N22 N 1.1372(14) 0.2844(8) 0.3137(7) 0.029(6) Uiso 1 d . .
N23 N 1.1118(14) 0.3929(9) 0.1157(7) 0.030(6) Uiso 1 d . .
N24 N 0.7483(13) 0.0974(8) 0.2616(7) 0.027(6) Uiso 1 d . .
N25 N 1.0965(12) 0.0266(7) 0.3132(6) 0.011(5) Uiso 1 d . .
N26 N 1.0642(14) 0.1242(9) 0.1174(7) 0.031(6) Uiso 1 d . .
N27 N 0.6118(15) 0.2331(10) 0.3723(8) 0.043(7) Uiso 1 d . .
N28 N 1.3591(14) 0.1471(9) 0.3167(7) 0.030(6) Uiso 1 d . .
N29 N 0.9996(18) 0.2899(11) 0.0025(9) 0.058(8) Uiso 1 d . .
C109 C 0.8293(15) 0.3572(9) 0.1590(8) 0.014(6) Uiso 1 d . .
C110 C 0.8388(17) 0.3601(10) 0.1183(9) 0.026(7) Uiso 1 d . .
H109 H 0.8921(17) 0.3461(10) 0.1054(9) 0.031 Uiso 1 calc R .
C111 C 0.7756(18) 0.3827(11) 0.0906(10) 0.036(8) Uiso 1 d . .
H110 H 0.7829(18) 0.3791(11) 0.0622(10) 0.043 Uiso 1 calc R .
C112 C 0.7085(16) 0.4080(10) 0.1060(9) 0.024(7) Uiso 1 d . .
H111 H 0.6707(16) 0.4296(10) 0.0866(9) 0.029 Uiso 1 calc R .
C113 C 0.6087(15) 0.4269(9) 0.1708(8) 0.011(6) Uiso 1 d . .
H112 H 0.5685(15) 0.4439(9) 0.1516(8) 0.013 Uiso 1 calc R .
C114 C 0.5866(15) 0.4257(9) 0.2125(7) 0.010(6) Uiso 1 d . .
H113 H 0.5318(15) 0.4395(9) 0.2240(7) 0.012 Uiso 1 calc R .
C115 C 0.6529(16) 0.4016(10) 0.2400(9) 0.026(7) Uiso 1 d . .
H114 H 0.6400(16) 0.4003(10) 0.2702(9) 0.031 Uiso 1 calc R .
C116 C 0.7293(17) 0.3815(10) 0.2251(9) 0.024(7) Uiso 1 d . .
C117 C 0.7518(16) 0.3809(10) 0.1805(8) 0.021(7) Uiso 1 d . .
C118 C 0.6900(15) 0.4040(9) 0.1518(8) 0.014(6) Uiso 1 d . .
C119 C 0.8507(16) 0.4032(10) 0.2438(9) 0.031(8) Uiso 1 d . .
H115 H 0.8904(16) 0.3899(10) 0.2648(9) 0.047 Uiso 1 calc R .
H116 H 0.8203(16) 0.4373(10) 0.2454(9) 0.047 Uiso 1 calc R .
H117 H 0.8830(16) 0.4095(10) 0.2130(9) 0.047 Uiso 1 calc R .
C120 C 0.7479(17) 0.3508(11) 0.3057(9) 0.033(8) Uiso 1 d . .
H118 H 0.7930(17) 0.3378(11) 0.3236(9) 0.050 Uiso 1 calc R .
H119 H 0.7062(17) 0.3230(11) 0.3162(9) 0.050 Uiso 1 calc R .
H120 H 0.7188(17) 0.3845(11) 0.3091(9) 0.050 Uiso 1 calc R .
C121 C 0.9534(17) 0.2476(10) 0.3549(9) 0.026(7) Uiso 1 d . .
C122 C 0.8712(18) 0.2289(11) 0.3806(10) 0.037(8) Uiso 1 d . .
H121 H 0.8303(18) 0.2263(11) 0.3649(10) 0.045 Uiso 1 calc R .
C123 C 0.8484(22) 0.2148(13) 0.4257(11) 0.057(10) Uiso 1 d . .
H122 H 0.7945(22) 0.2004(13) 0.4418(11) 0.069 Uiso 1 calc R .
C124 C 0.9059(17) 0.2220(10) 0.4478(10) 0.031(8) Uiso 1 d . .
H123 H 0.8879(17) 0.2160(10) 0.4790(10) 0.038 Uiso 1 calc R .
C125 C 1.0444(17) 0.2360(10) 0.4544(10) 0.030(7) Uiso 1 d . .
H124 H 1.0263(17) 0.2265(10) 0.4861(10) 0.036 Uiso 1 calc R .
C126 C 1.1228(18) 0.2483(10) 0.4347(9) 0.032(8) Uiso 1 d . .
H125 H 1.1602(18) 0.2472(10) 0.4536(9) 0.038 Uiso 1 calc R .
C127 C 1.1570(15) 0.2627(9) 0.3898(8) 0.013(6) Uiso 1 d . .
H126 H 1.2160(15) 0.2695(9) 0.3785(8) 0.015 Uiso 1 calc R .
C128 C 1.1030(14) 0.2670(9) 0.3610(7) 0.007(6) Uiso 1 d . .
C129 C 1.0136(13) 0.2520(8) 0.3802(7) 0.000(5) Uiso 1 d . .
C130 C 0.9863(15) 0.2370(9) 0.4276(8) 0.013(6) Uiso 1 d . .
C131 C 1.2271(15) 0.2831(10) 0.3010(8) 0.018(7) Uiso 1 d . .
H127 H 1.2438(15) 0.2958(10) 0.2680(8) 0.027 Uiso 1 calc R .
H128 H 1.2513(15) 0.2457(10) 0.3141(8) 0.027 Uiso 1 calc R .
H129 H 1.2490(15) 0.3070(10) 0.3119(8) 0.027 Uiso 1 calc R .
C132 C 1.1023(15) 0.3434(9) 0.2909(8) 0.016(6) Uiso 1 d . .
H130 H 1.0395(15) 0.3457(9) 0.2991(8) 0.024 Uiso 1 calc R .
H131 H 1.1201(15) 0.3545(9) 0.2581(8) 0.024 Uiso 1 calc R .
H132 H 1.1251(15) 0.3677(9) 0.3011(8) 0.024 Uiso 1 calc R .
C133 C 1.2344(16) 0.3036(10) 0.1675(9) 0.022(7) Uiso 1 d . .
C134 C 1.3000(17) 0.2709(11) 0.1843(9) 0.032(8) Uiso 1 d . .
H133 H 1.2853(17) 0.2438(11) 0.2134(9) 0.038 Uiso 1 calc R .
C135 C 1.3859(15) 0.2717(9) 0.1647(8) 0.016(6) Uiso 1 d . .
H134 H 1.4272(15) 0.2468(9) 0.1801(8) 0.020 Uiso 1 calc R .
C136 C 1.4101(17) 0.3098(10) 0.1221(9) 0.027(7) Uiso 1 d . .
H135 H 1.4683(17) 0.3115(10) 0.1067(9) 0.033 Uiso 1 calc R .
C137 C 1.3708(18) 0.3784(10) 0.0569(9) 0.029(7) Uiso 1 d . .
H136 H 1.4285(18) 0.3745(10) 0.0419(9) 0.035 Uiso 1 calc R .
C138 C 1.3157(19) 0.4147(12) 0.0345(11) 0.044(9) Uiso 1 d . .
H137 H 1.3357(19) 0.4383(12) 0.0044(11) 0.053 Uiso 1 calc R .
C139 C 1.2300(16) 0.4189(10) 0.0538(9) 0.024(7) Uiso 1 d . .
H138 H 1.1910(16) 0.4449(10) 0.0375(9) 0.029 Uiso 1 calc R .
C140 C 1.2044(15) 0.3863(9) 0.0952(8) 0.015(6) Uiso 1 d . .
C141 C 1.2611(17) 0.3452(10) 0.1222(9) 0.028(7) Uiso 1 d . .
C142 C 1.3450(17) 0.3460(10) 0.1021(9) 0.027(7) Uiso 1 d . .
C143 C 1.0978(18) 0.4189(11) 0.1496(9) 0.039(8) Uiso 1 d . .
H139 H 1.1338(18) 0.3993(11) 0.1719(9) 0.058 Uiso 1 calc R .
H140 H 1.0373(18) 0.4179(11) 0.1647(9) 0.058 Uiso 1 calc R .
H141 H 1.1131(18) 0.4569(11) 0.1345(9) 0.058 Uiso 1 calc R .
C144 C 1.0577(17) 0.4224(11) 0.0819(9) 0.037(8) Uiso 1 d . .
H142 H 1.0671(17) 0.4051(11) 0.0596(9) 0.056 Uiso 1 calc R .
H143 H 1.0729(17) 0.4604(11) 0.0668(9) 0.056 Uiso 1 calc R .
H144 H 0.9971(17) 0.4214(11) 0.0970(9) 0.056 Uiso 1 calc R .
C145 C 0.8006(17) 0.1836(10) 0.1634(9) 0.026(7) Uiso 1 d . .
C146 C 0.8138(17) 0.2191(10) 0.1227(9) 0.023(7) Uiso 1 d . .
H145 H 0.8688(17) 0.2331(10) 0.1094(9) 0.028 Uiso 1 calc R .
C147 C 0.7489(17) 0.2369(11) 0.0983(9) 0.033(8) Uiso 1 d . .
H146 H 0.7562(17) 0.2681(11) 0.0712(9) 0.039 Uiso 1 calc R .
C148 C 0.6763(18) 0.2118(11) 0.1117(9) 0.032(8) Uiso 1 d . .
H147 H 0.6372(18) 0.2205(11) 0.0919(9) 0.038 Uiso 1 calc R .
C149 C 0.5806(20) 0.1465(12) 0.1678(11) 0.048(9) Uiso 1 d . .
H148 H 0.5435(20) 0.1550(12) 0.1471(11) 0.058 Uiso 1 calc R .
C150 C 0.5583(22) 0.1076(13) 0.2116(11) 0.054(10) Uiso 1 d . .
H149 H 0.5041(22) 0.0923(13) 0.2221(11) 0.065 Uiso 1 calc R .
C151 C 0.6189(19) 0.0928(12) 0.2386(10) 0.041(8) Uiso 1 d . .
H150 H 0.6056(19) 0.0647(12) 0.2674(10) 0.049 Uiso 1 calc R .
C152 C 0.6926(19) 0.1140(11) 0.2283(10) 0.035(8) Uiso 1 d . .
C153 C 0.7208(15) 0.1531(9) 0.1840(8) 0.013(6) Uiso 1 d . .
C154 C 0.6585(18) 0.1735(11) 0.1541(9) 0.033(8) Uiso 1 d . .
C155 C 0.8050(17) 0.0507(10) 0.2559(9) 0.032(8) Uiso 1 d . .
H151 H 0.8377(17) 0.0613(10) 0.2248(9) 0.047 Uiso 1 calc R .
H152 H 0.7702(17) 0.0204(10) 0.2622(9) 0.047 Uiso 1 calc R .
H153 H 0.8447(17) 0.0393(10) 0.2768(9) 0.047 Uiso 1 calc R .
C156 C 0.7015(16) 0.0808(10) 0.3071(8) 0.027(7) Uiso 1 d . .
H154 H 0.7417(16) 0.0702(10) 0.3278(8) 0.041 Uiso 1 calc R .
H155 H 0.6686(16) 0.0497(10) 0.3134(8) 0.041 Uiso 1 calc R .
H156 H 0.6622(16) 0.1111(10) 0.3113(8) 0.041 Uiso 1 calc R .
C157 C 0.9257(13) 0.0743(8) 0.3587(7) 0.001(5) Uiso 1 d . .
C158 C 0.8490(16) 0.0879(10) 0.3810(9) 0.024(7) Uiso 1 d . .
H157 H 0.8098(16) 0.1138(10) 0.3648(9) 0.029 Uiso 1 calc R .
C159 C 0.8273(17) 0.0639(10) 0.4282(8) 0.023(7) Uiso 1 d . .
H158 H 0.7743(17) 0.0739(10) 0.4444(8) 0.027 Uiso 1 calc R .
C160 C 0.8821(17) 0.0274(11) 0.4492(10) 0.033(8) Uiso 1 d . .
H159 H 0.8658(17) 0.0116(11) 0.4811(10) 0.040 Uiso 1 calc R .
C161 C 1.0145(18) -0.0266(11) 0.4545(10) 0.033(8) Uiso 1 d . .
H160 H 0.9967(18) -0.0428(11) 0.4863(10) 0.040 Uiso 1 calc R .
C162 C 1.0923(19) -0.0407(12) 0.4358(10) 0.040(8) Uiso 1 d . .
H161 H 1.1313(19) -0.0618(12) 0.4547(10) 0.048 Uiso 1 calc R .
C163 C 1.1195(16) -0.0250(9) 0.3876(8) 0.020(7) Uiso 1 d . .
H162 H 1.1744(16) -0.0365(9) 0.3742(8) 0.023 Uiso 1 calc R .
C164 C 1.0616(14) 0.0074(9) 0.3622(8) 0.010(6) Uiso 1 d . .
C165 C 0.9843(16) 0.0307(10) 0.3819(8) 0.018(7) Uiso 1 d . .
C166 C 0.9590(16) 0.0098(10) 0.4305(8) 0.020(7) Uiso 1 d . .
C167 C 1.0506(16) -0.0032(10) 0.2955(8) 0.022(7) Uiso 1 d . .
H163 H 0.9885(16) 0.0041(10) 0.3038(8) 0.033 Uiso 1 calc R .
H164 H 1.0653(16) -0.0425(10) 0.3087(8) 0.033 Uiso 1 calc R .
H165 H 1.0681(16) 0.0092(10) 0.2626(8) 0.033 Uiso 1 calc R .
C168 C 1.1872(15) 0.0134(10) 0.2995(8) 0.023(7) Uiso 1 d . .
H166 H 1.2033(15) 0.0280(10) 0.2664(8) 0.034 Uiso 1 calc R .
H167 H 1.1988(15) -0.0263(10) 0.3107(8) 0.034 Uiso 1 calc R .
H168 H 1.2208(15) 0.0296(10) 0.3120(8) 0.034 Uiso 1 calc R .
C169 C 1.2053(14) 0.1287(9) 0.1638(7) 0.008(6) Uiso 1 d . .
C170 C 1.2713(15) 0.1317(9) 0.1814(8) 0.019(7) Uiso 1 d . .
H169 H 1.2583(15) 0.1348(9) 0.2102(8) 0.023 Uiso 1 calc R .
C171 C 1.3601(16) 0.1304(9) 0.1594(8) 0.020(7) Uiso 1 d . .
H170 H 1.4055(16) 0.1342(9) 0.1718(8) 0.023 Uiso 1 calc R .
C172 C 1.3736(16) 0.1230(9) 0.1188(8) 0.017(6) Uiso 1 d . .
H171 H 1.4309(16) 0.1200(9) 0.1032(8) 0.021 Uiso 1 calc R .
C173 C 1.3261(19) 0.1155(11) 0.0567(9) 0.034(8) Uiso 1 d . .
H172 H 1.3846(19) 0.1140(11) 0.0421(9) 0.041 Uiso 1 calc R .
C174 C 1.2675(16) 0.1132(10) 0.0357(9) 0.025(7) Uiso 1 d . .
H173 H 1.2851(16) 0.1097(10) 0.0071(9) 0.030 Uiso 1 calc R .
C175 C 1.1781(16) 0.1160(10) 0.0548(8) 0.023(7) Uiso 1 d . .
H174 H 1.1363(16) 0.1145(10) 0.0392(8) 0.027 Uiso 1 calc R .
C176 C 1.1537(16) 0.1208(9) 0.0974(8) 0.017(6) Uiso 1 d . .
C177 C 1.2213(15) 0.1226(9) 0.1222(8) 0.014(6) Uiso 1 d . .
C178 C 1.3074(17) 0.1200(10) 0.0999(9) 0.025(7) Uiso 1 d . .
C179 C 1.0387(17) 0.0704(10) 0.1485(9) 0.029(7) Uiso 1 d . .
H175 H 0.9777(17) 0.0727(10) 0.1622(9) 0.044 Uiso 1 calc R .
H176 H 1.0727(17) 0.0567(10) 0.1722(9) 0.044 Uiso 1 calc R .
H177 H 1.0484(17) 0.0454(10) 0.1321(9) 0.044 Uiso 1 calc R .
C180 C 1.0072(16) 0.1467(10) 0.0819(9) 0.029(7) Uiso 1 d . .
H178 H 0.9470(16) 0.1484(10) 0.0969(9) 0.044 Uiso 1 calc R .
H179 H 1.0152(16) 0.1227(10) 0.0647(9) 0.044 Uiso 1 calc R .
H180 H 1.0232(16) 0.1834(10) 0.0613(9) 0.044 Uiso 1 calc R .
C181 C 0.6565(16) 0.2475(10) 0.2737(8) 0.020(7) Uiso 1 d . .
C182 C 0.6645(16) 0.2499(10) 0.2300(8) 0.021(7) Uiso 1 d . .
H181 H 0.7139(16) 0.2330(10) 0.2166(8) 0.025 Uiso 1 calc R .
C183 C 0.5968(18) 0.2788(11) 0.2038(10) 0.041(8) Uiso 1 d . .
H182 H 0.6011(18) 0.2812(11) 0.1736(10) 0.049 Uiso 1 calc R .
C184 C 0.5283(20) 0.3015(12) 0.2253(10) 0.044(9) Uiso 1 d . .
H183 H 0.4836(20) 0.3202(12) 0.2095(10) 0.053 Uiso 1 calc R .
C185 C 0.4432(20) 0.3271(12) 0.2861(11) 0.053(10) Uiso 1 d . .
H184 H 0.4027(20) 0.3467(12) 0.2677(11) 0.064 Uiso 1 calc R .
C186 C 0.4278(20) 0.3260(12) 0.3287(10) 0.046(9) Uiso 1 d . .
H185 H 0.3782(20) 0.3443(12) 0.3405(10) 0.055 Uiso 1 calc R .
C187 C 0.4863(18) 0.2974(11) 0.3536(10) 0.041(8) Uiso 1 d . .
H186 H 0.4772(18) 0.2984(11) 0.3830(10) 0.049 Uiso 1 calc R .
C188 C 0.5565(16) 0.2676(10) 0.3417(8) 0.021(7) Uiso 1 d . .
C189 C 0.5754(16) 0.2682(10) 0.2963(9) 0.023(7) Uiso 1 d . .
C190 C 0.5202(15) 0.2993(9) 0.2662(8) 0.012(6) Uiso 1 d . .
C191 C 0.6055(18) 0.1804(11) 0.3854(9) 0.037(8) Uiso 1 d . .
H187 H 0.6451(18) 0.1607(11) 0.4059(9) 0.055 Uiso 1 calc R .
H188 H 0.6202(18) 0.1696(11) 0.3589(9) 0.055 Uiso 1 calc R .
H189 H 0.5466(18) 0.1714(11) 0.4011(9) 0.055 Uiso 1 calc R .
C192 C 0.6050(22) 0.2505(14) 0.4105(11) 0.073(12) Uiso 1 d . .
H190 H 0.6100(22) 0.2899(14) 0.3992(11) 0.110 Uiso 1 calc R .
H191 H 0.6512(22) 0.2316(14) 0.4268(11) 0.110 Uiso 1 calc R .
H192 H 0.5494(22) 0.2415(14) 0.4309(11) 0.110 Uiso 1 calc R .
C193 C 1.1704(16) 0.1348(10) 0.3576(9) 0.022(7) Uiso 1 d . .
C194 C 1.0932(15) 0.1260(9) 0.3806(7) 0.009(6) Uiso 1 d . .
H193 H 1.0508(15) 0.1289(9) 0.3638(7) 0.011 Uiso 1 calc R .
C195 C 1.0653(17) 0.1133(10) 0.4256(8) 0.023(7) Uiso 1 d . .
H194 H 1.0075(17) 0.1057(10) 0.4402(8) 0.027 Uiso 1 calc R .
C196 C 1.1291(17) 0.1123(10) 0.4491(10) 0.032(8) Uiso 1 d . .
H195 H 1.1130(17) 0.1036(10) 0.4808(10) 0.039 Uiso 1 calc R .
C197 C 1.2707(17) 0.1333(10) 0.4512(10) 0.032(8) Uiso 1 d . .
H196 H 1.2534(17) 0.1278(10) 0.4824(10) 0.038 Uiso 1 calc R .
C198 C 1.3543(24) 0.1515(14) 0.4284(13) 0.077(12) Uiso 1 d . .
H197 H 1.3904(24) 0.1602(14) 0.4435(13) 0.092 Uiso 1 calc R .
C199 C 1.3805(19) 0.1559(11) 0.3856(10) 0.038(8) Uiso 1 d . .
H198 H 1.4373(19) 0.1661(11) 0.3711(10) 0.046 Uiso 1 calc R .
C200 C 1.3281(16) 0.1461(10) 0.3601(8) 0.018(6) Uiso 1 d . .
C201 C 1.2386(17) 0.1344(10) 0.3818(9) 0.025(7) Uiso 1 d . .
C202 C 1.2114(17) 0.1230(10) 0.4292(9) 0.026(7) Uiso 1 d . .
C203 C 1.4345(18) 0.1743(12) 0.2953(10) 0.046(9) Uiso 1 d . .
H199 H 1.4528(18) 0.1735(12) 0.2648(10) 0.069 Uiso 1 calc R .
H200 H 1.4796(18) 0.1563(12) 0.3126(10) 0.069 Uiso 1 calc R .
H201 H 1.4238(18) 0.2123(12) 0.2935(10) 0.069 Uiso 1 calc R .
C204 C 1.3722(17) 0.0914(10) 0.3121(9) 0.030(7) Uiso 1 d . .
H202 H 1.3943(17) 0.0960(10) 0.2803(9) 0.045 Uiso 1 calc R .
H203 H 1.3173(17) 0.0744(10) 0.3226(9) 0.045 Uiso 1 calc R .
H204 H 1.4135(17) 0.0681(10) 0.3303(9) 0.045 Uiso 1 calc R .
C205 C 1.1408(17) 0.2719(10) 0.0547(9) 0.025(7) Uiso 1 d . .
C206 C 1.2122(16) 0.2707(10) 0.0699(9) 0.027(7) Uiso 1 d . .
H205 H 1.2054(16) 0.2768(10) 0.0973(9) 0.032 Uiso 1 calc R .
C207 C 1.2975(19) 0.2610(11) 0.0475(10) 0.040(8) Uiso 1 d . .
H206 H 1.3460(19) 0.2609(11) 0.0593(10) 0.048 Uiso 1 calc R .
C208 C 1.3062(17) 0.2522(10) 0.0094(9) 0.024(7) Uiso 1 d . .
H207 H 1.3623(17) 0.2449(10) -0.0056(9) 0.029 Uiso 1 calc R .
C209 C 1.2536(19) 0.2381(11) -0.0478(9) 0.036(8) Uiso 1 d . .
H208 H 1.3113(19) 0.2323(11) -0.0618(9) 0.044 Uiso 1 calc R .
C210 C 1.1864(18) 0.2322(11) -0.0633(9) 0.035(8) Uiso 1 d . .
H209 H 1.1960(18) 0.2166(11) -0.0858(9) 0.042 Uiso 1 calc R .
C211 C 1.1006(23) 0.2493(14) -0.0460(12) 0.069(11) Uiso 1 d . .
H210 H 1.0555(23) 0.2475(14) -0.0594(12) 0.082 Uiso 1 calc R .
C212 C 1.0811(17) 0.2679(11) -0.0118(9) 0.027(7) Uiso 1 d . .
C213 C 1.1504(16) 0.2662(10) 0.0119(8) 0.019(7) Uiso 1 d . .
C214 C 1.2337(18) 0.2530(11) -0.0105(9) 0.031(8) Uiso 1 d . .
C215 C 0.9955(20) 0.3445(12) -0.0058(10) 0.053(10) Uiso 1 d . .
H211 H 0.9367(20) 0.3566(12) 0.0051(10) 0.080 Uiso 1 calc R .
H212 H 1.0121(20) 0.3644(12) -0.0384(10) 0.080 Uiso 1 calc R .
H213 H 1.0347(20) 0.3514(12) 0.0099(10) 0.080 Uiso 1 calc R .
C216 C 0.9308(22) 0.2732(14) -0.0099(12) 0.072(12) Uiso 1 d . .
H214 H 0.9380(22) 0.2338(14) -0.0030(12) 0.107 Uiso 1 calc R .
H215 H 0.9322(22) 0.2923(14) -0.0423(12) 0.107 Uiso 1 calc R .
H216 H 0.8756(22) 0.2822(14) 0.0072(12) 0.107 Uiso 1 calc R .
C301 C 0.2352(22) 0.2403(13) 0.6206(11) 0.092(14) Uiso 1 d D .
H301 H 0.2596(22) 0.2217(13) 0.6005(11) 0.110 Uiso 1 calc R .
C302 C 0.1661(20) 0.2197(11) 0.6554(11) 0.072(11) Uiso 1 d D .
H302 H 0.1376(20) 0.1904(11) 0.6566(11) 0.086 Uiso 1 calc R .
C303 C 0.1395(21) 0.2424(13) 0.6883(10) 0.099(14) Uiso 1 d D .
H303 H 0.1013(21) 0.2246(13) 0.7156(10) 0.119 Uiso 1 calc R .
C304 C 0.1700(19) 0.2917(12) 0.6801(10) 0.064(11) Uiso 1 d D .
H304 H 0.1439(19) 0.3118(12) 0.6989(10) 0.077 Uiso 1 calc R .
C305 C 0.2372(20) 0.3121(11) 0.6455(10) 0.072(11) Uiso 1 d D .
H305 H 0.2628(20) 0.3436(11) 0.6424(10) 0.086 Uiso 1 calc R .
C306 C 0.2670(19) 0.2860(13) 0.6155(10) 0.081(12) Uiso 1 d D .
H306 H 0.3115(19) 0.3010(13) 0.5904(10) 0.097 Uiso 1 calc R .
C311 C 0.8104(18) 0.5250(10) 0.1365(8) 0.042(8) Uiso 1 d D .
H311 H 0.8180(18) 0.5003(10) 0.1655(8) 0.050 Uiso 1 calc R .
C312 C 0.7867(22) 0.5793(11) 0.1298(9) 0.074(12) Uiso 1 d D .
H312 H 0.7695(22) 0.5905(11) 0.1550(9) 0.089 Uiso 1 calc R .
C313 C 0.7879(21) 0.6177(10) 0.0862(10) 0.068(11) Uiso 1 d D .
H313 H 0.7810(21) 0.6558(10) 0.0805(10) 0.082 Uiso 1 calc R .
C314 C 0.7997(25) 0.5979(12) 0.0522(9) 0.098(14) Uiso 1 d D .
H314 H 0.7939(25) 0.6224(12) 0.0228(9) 0.117 Uiso 1 calc R .
C315 C 0.8195(22) 0.5438(12) 0.0595(9) 0.074(12) Uiso 1 d D .
H315 H 0.8311(22) 0.5316(12) 0.0348(9) 0.088 Uiso 1 calc R .
C316 C 0.8227(22) 0.5067(10) 0.1025(10) 0.075(12) Uiso 1 d D .
H316 H 0.8335(22) 0.4689(10) 0.1079(10) 0.090 Uiso 1 calc R .
C321 C 0.6030(24) 0.1082(11) 0.5147(12) 0.094(14) Uiso 1 d D .
H321 H 0.5815(24) 0.1437(11) 0.4980(12) 0.112 Uiso 1 calc R .
C322 C 0.5914(23) 0.0649(14) 0.5042(11) 0.095(14) Uiso 1 d D .
H322 H 0.5608(23) 0.0702(14) 0.4812(11) 0.114 Uiso 1 calc R .
C323 C 0.6253(28) 0.0130(13) 0.5278(14) 0.125(18) Uiso 1 d D .
H323 H 0.6206(28) -0.0178(13) 0.5208(14) 0.150 Uiso 1 calc R .
C324 C 0.6655(24) 0.0086(12) 0.5613(12) 0.093(14) Uiso 1 d D .
H324 H 0.6922(24) -0.0257(12) 0.5765(12) 0.112 Uiso 1 calc R .
C325 C 0.6692(26) 0.0511(16) 0.5741(12) 0.114(16) Uiso 1 d D .
H325 H 0.6893(26) 0.0455(16) 0.6007(12) 0.137 Uiso 1 calc R .
C326 C 0.6430(30) 0.1022(14) 0.5473(15) 0.138(19) Uiso 1 d D .
H326 H 0.6536(30) 0.1334(14) 0.5523(15) 0.165 Uiso 1 calc R .
C331 C 0.3054(21) 0.0326(14) 0.5795(11) 0.088(13) Uiso 1 d D .
H331 H 0.3026(21) 0.0141(14) 0.5603(11) 0.105 Uiso 1 calc R .
C332 C 0.3848(18) 0.0407(15) 0.5846(11) 0.090(13) Uiso 1 d D .
H332 H 0.4359(18) 0.0288(15) 0.5683(11) 0.108 Uiso 1 calc R .
C333 C 0.3893(18) 0.0666(16) 0.6138(13) 0.107(16) Uiso 1 d D .
H333 H 0.4429(18) 0.0739(16) 0.6171(13) 0.129 Uiso 1 calc R .
C334 C 0.3141(19) 0.0809(13) 0.6371(10) 0.068(11) Uiso 1 d D .
H334 H 0.3157(19) 0.0971(13) 0.6582(10) 0.081 Uiso 1 calc R .
C335 C 0.2366(17) 0.0730(13) 0.6318(10) 0.066(11) Uiso 1 d D .
H335 H 0.1852(17) 0.0831(13) 0.6492(10) 0.079 Uiso 1 calc R .
C336 C 0.2330(17) 0.0503(14) 0.6010(11) 0.077(12) Uiso 1 d D .
H336 H 0.1793(17) 0.0472(14) 0.5951(11) 0.093 Uiso 1 calc R .
C341 C 0.4247(20) 0.9826(12) 0.0038(10) 0.046(9) Uiso 1 d . .
H341 H 0.3701(20) 0.9714(12) 0.0058(10) 0.055 Uiso 1 calc R .
C342 C 0.4373(16) 0.9954(10) 0.0349(9) 0.022(7) Uiso 1 d . .
H342 H 0.3922(16) 0.9903(10) 0.0606(9) 0.027 Uiso 1 calc R .
C343 C 0.4922(17) 0.9846(11) -0.0351(9) 0.035(8) Uiso 1 d . .
H343 H 0.4865(17) 0.9728(11) -0.0582(9) 0.042 Uiso 1 calc R .
C351 C 0.4704(19) 0.2396(12) 0.5233(11) 0.076(12) Uiso 1 d D .
H351 H 0.5211(19) 0.2216(12) 0.5339(11) 0.091 Uiso 1 calc R .
C352 C 0.4572(22) 0.2957(13) 0.5105(13) 0.100(15) Uiso 1 d D .
H352 H 0.4945(22) 0.3156(13) 0.5163(13) 0.119 Uiso 1 calc R .
C353 C 0.3894(25) 0.3232(11) 0.4890(14) 0.114(16) Uiso 1 d D .
H353 H 0.3810(25) 0.3618(11) 0.4786(14) 0.137 Uiso 1 calc R .
C354 C 0.3354(24) 0.2922(15) 0.4836(15) 0.137(19) Uiso 1 d D .
H354 H 0.2903(24) 0.3098(15) 0.4678(15) 0.164 Uiso 1 calc R .
C355 C 0.3448(21) 0.2365(14) 0.5004(13) 0.099(14) Uiso 1 d D .
H355 H 0.3046(21) 0.2157(14) 0.4979(13) 0.119 Uiso 1 calc R .
C356 C 0.4123(22) 0.2110(11) 0.5208(12) 0.083(13) Uiso 1 d D .
H356 H 0.4178(22) 0.1724(11) 0.5335(12) 0.099 Uiso 1 calc R .
C361 C 0.8187(36) 0.4950(15) 0.3618(17) 0.149(21) Uiso 1 d D .
H361 H 0.8218(36) 0.5314(15) 0.3594(17) 0.179 Uiso 1 calc R .
C362 C 0.8908(30) 0.4654(26) 0.3470(24) 0.322(49) Uiso 1 d D .
H362 H 0.9368(30) 0.4837(26) 0.3244(24) 0.387 Uiso 1 calc R .
C363 C 0.8945(35) 0.4082(25) 0.3658(23) 0.220(31) Uiso 1 d D .
H363 H 0.9469(35) 0.3871(25) 0.3618(23) 0.264 Uiso 1 calc R .
C364 C 0.8190(47) 0.3836(16) 0.3903(29) 0.285(45) Uiso 1 d D .
H364 H 0.8195(47) 0.3458(16) 0.4082(29) 0.342 Uiso 1 calc R .
C365 C 0.7418(40) 0.4161(26) 0.3881(77) 0.960(220) Uiso 1 d D .
H365 H 0.6890(40) 0.4012(26) 0.3923(77) 1.152 Uiso 1 calc R .
C366 C 0.7458(28) 0.4704(20) 0.3795(18) 0.159(22) Uiso 1 d D .
H366 H 0.6946(28) 0.4911(20) 0.3866(18) 0.190 Uiso 1 calc R .
C371 C 0.6921(29) 0.0739(18) 0.0753(12) 0.144(20) Uiso 1 d D .
H371 H 0.6725(29) 0.0927(18) 0.0477(12) 0.173 Uiso 1 calc R .
C372 C 0.7709(27) 0.0840(16) 0.0792(12) 0.133(19) Uiso 1 d D .
H372 H 0.8069(27) 0.1081(16) 0.0541(12) 0.159 Uiso 1 calc R .
C373 C 0.7972(20) 0.0588(16) 0.1205(13) 0.098(14) Uiso 1 d D .
H373 H 0.8481(20) 0.0679(16) 0.1252(13) 0.117 Uiso 1 calc R .
C374 C 0.7472(25) 0.0203(15) 0.1540(11) 0.104(15) Uiso 1 d D .
H374 H 0.7653(25) 0.0015(15) 0.1820(11) 0.125 Uiso 1 calc R .
C375 C 0.6718(25) 0.0081(16) 0.1487(13) 0.122(17) Uiso 1 d D .
H375 H 0.6398(25) -0.0204(16) 0.1717(13) 0.147 Uiso 1 calc R .
C376 C 0.6434(25) 0.0382(23) 0.1094(17) 0.198(28) Uiso 1 d D .
H376 H 0.5880(25) 0.0333(23) 0.1066(17) 0.238 Uiso 1 calc R .
C381 C 0.0730(16) 0.2351(10) 0.5598(11) 0.061(10) Uiso 1 d D .
H381 H 0.1193(16) 0.2578(10) 0.5509(11) 0.073 Uiso 1 calc R .
C382 C -0.0104(17) 0.2581(9) 0.5635(11) 0.063(10) Uiso 1 d D .
H382 H -0.0214(17) 0.2959(9) 0.5582(11) 0.076 Uiso 1 calc R .
C383 C -0.0780(15) 0.2249(10) 0.5751(10) 0.054(10) Uiso 1 d D .
H383 H -0.1356(15) 0.2398(10) 0.5756(10) 0.064 Uiso 1 calc R .
C384 C -0.0583(16) 0.1704(10) 0.5859(10) 0.062(10) Uiso 1 d D .
H384 H -0.1037(16) 0.1467(10) 0.5970(10) 0.074 Uiso 1 calc R .
C385 C 0.0241(17) 0.1488(9) 0.5814(10) 0.060(10) Uiso 1 d D .
H385 H 0.0358(17) 0.1109(9) 0.5873(10) 0.072 Uiso 1 calc R .
C386 C 0.0898(15) 0.1818(10) 0.5684(10) 0.048(9) Uiso 1 d D .
H386 H 0.1475(15) 0.1670(10) 0.5654(10) 0.058 Uiso 1 calc R .
C391 C 0.0020(17) 0.0739(13) 0.7959(11) 0.078(12) Uiso 1 d D .
H391 H -0.0504(17) 0.0592(13) 0.7992(11) 0.094 Uiso 1 calc R .
C392 C 0.0711(19) 0.0710(13) 0.7610(10) 0.072(11) Uiso 1 d D .
H392 H 0.0655(19) 0.0543(13) 0.7410(10) 0.086 Uiso 1 calc R .
C393 C 0.1473(17) 0.0929(13) 0.7562(10) 0.070(11) Uiso 1 d D .
H393 H 0.1970(17) 0.0881(13) 0.7352(10) 0.084 Uiso 1 calc R .
C394 C 0.1481(18) 0.1216(13) 0.7828(11) 0.083(13) Uiso 1 d D .
H394 H 0.1956(18) 0.1425(13) 0.7763(11) 0.100 Uiso 1 calc R .
C395 C 0.0827(19) 0.1212(12) 0.8185(9) 0.061(10) Uiso 1 d D .
H395 H 0.0883(19) 0.1375(12) 0.8388(9) 0.073 Uiso 1 calc R .
C396 C 0.0087(18) 0.0969(14) 0.8244(10) 0.078(12) Uiso 1 d D .
H396 H -0.0374(18) 0.0965(14) 0.8489(10) 0.093 Uiso 1 calc R .
C401 C 0.8948(19) 0.9041(12) 0.0471(10) 0.104(15) Uiso 1 d G .
H401 H 0.8475(19) 0.8887(12) 0.0446(10) 0.125 Uiso 1 calc R .
C402 C 0.8810(15) 0.9485(12) 0.0607(9) 0.116(17) Uiso 1 d G .
H402 H 0.8243(17) 0.9635(18) 0.0676(14) 0.140 Uiso 1 calc R .
C403 C 0.9503(22) 0.9710(9) 0.0643(9) 0.089(13) Uiso 1 d G .
H403 H 0.9409(33) 1.0014(12) 0.0736(13) 0.107 Uiso 1 calc R .
C404 C 1.0332(17) 0.9490(13) 0.0543(10) 0.153(21) Uiso 1 d G .
H404 H 1.0806(23) 0.9644(19) 0.0567(15) 0.184 Uiso 1 calc R .
C405 C 1.0470(16) 0.9046(13) 0.0406(10) 0.128(18) Uiso 1 d G .
H405 H 1.1037(19) 0.8896(19) 0.0338(15) 0.153 Uiso 1 calc R .
C406 C 0.9778(24) 0.8821(10) 0.0370(9) 0.148(21) Uiso 1 d G .
H406 H 0.9872(35) 0.8517(13) 0.0277(14) 0.177 Uiso 1 calc R .

loop_
_atom_type_symbol
_atom_type_description
_atom_type_scat_dispersion_real
_atom_type_scat_dispersion_imag
_atom_type_scat_source
C C 0.0033 0.0016 'International Tables Vol C Tables 4.2.6.8 and 6.1.1.4'
H H 0.0000 0.0000 'International Tables Vol C Tables 4.2.6.8 and 6.1.1.4'
Cu Cu 0.3201 1.2651 'International Tables Vol C Tables 4.2.6.8 and 6.1.1.4'
N N 0.0061 0.0033 'International Tables Vol C Tables 4.2.6.8 and 6.1.1.4'
S S 0.1246 0.1234 'International Tables Vol C Tables 4.2.6.8 and 6.1.1.4'

loop_
_geom_angle_atom_site_label_1
_geom_angle_atom_site_label_2
_geom_angle_atom_site_label_3
_geom_angle
_geom_angle_site_symmetry_1
_geom_angle_site_symmetry_3
_geom_angle_publ_flag
S17 Cu11 S11 142.2(3) . . ?
S17 Cu11 S12 118.7(3) . . ?
S11 Cu11 S12 93.0(3) . . ?
S17 Cu11 Cu17 98.7(2) . . ?
S11 Cu11 Cu17 52.6(2) . . ?
S12 Cu11 Cu17 100.2(2) . . ?
S17 Cu11 Cu18 84.2(2) . . ?
S11 Cu11 Cu18 103.6(2) . . ?
S12 Cu11 Cu18 50.6(2) . . ?
Cu17 Cu11 Cu18 69.55(13) . . ?
S18 Cu12 N12 109.5(5) . . ?
S18 Cu12 S12 142.1(3) . . ?
N12 Cu12 S12 80.9(5) . . ?
S18 Cu12 S13 118.8(3) . . ?
N12 Cu12 S13 101.2(5) . . ?
S12 Cu12 S13 93.2(3) . . ?
S18 Cu12 Cu18 98.6(2) . . ?
N12 Cu12 Cu18 127.3(5) . . ?
S12 Cu12 Cu18 51.7(2) . . ?
S13 Cu12 Cu18 102.9(2) . . ?
S18 Cu12 Cu19 86.4(2) . . ?
N12 Cu12 Cu19 151.9(5) . . ?
S12 Cu12 Cu19 101.0(2) . . ?
S13 Cu12 Cu19 50.8(2) . . ?
Cu18 Cu12 Cu19 69.98(13) . . ?
S18 Cu12 Cu15 47.9(2) . . ?
N12 Cu12 Cu15 150.9(5) . . ?
S12 Cu12 Cu15 106.6(2) . . ?
S13 Cu12 Cu15 106.3(2) . . ?
Cu18 Cu12 Cu15 55.07(11) . . ?
Cu19 Cu12 Cu15 55.83(12) . . ?
S19 Cu13 S13 138.3(3) . . ?
S19 Cu13 N13 107.5(5) . . ?
S13 Cu13 N13 80.2(5) . . ?
S19 Cu13 S11 119.3(3) . . ?
S13 Cu13 S11 97.4(2) . . ?
N13 Cu13 S11 103.2(5) . . ?
S19 Cu13 Cu17 86.7(2) . . ?
S13 Cu13 Cu17 103.7(2) . . ?
N13 Cu13 Cu17 154.4(5) . . ?
S11 Cu13 Cu17 51.4(2) . . ?
S19 Cu13 Cu19 97.5(2) . . ?
S13 Cu13 Cu19 52.0(2) . . ?
N13 Cu13 Cu19 127.4(5) . . ?
S11 Cu13 Cu19 103.4(2) . . ?
Cu17 Cu13 Cu19 69.28(12) . . ?
S19 Cu13 Cu16 48.0(2) . . ?
S13 Cu13 Cu16 105.3(2) . . ?
N13 Cu13 Cu16 148.3(5) . . ?
S11 Cu13 Cu16 106.9(2) . . ?
Cu17 Cu13 Cu16 55.93(11) . . ?
Cu19 Cu13 Cu16 53.90(11) . . ?
S17 Cu14 N14 111.6(5) . . ?
S17 Cu14 S14 136.0(3) . . ?
N14 Cu14 S14 81.7(5) . . ?
S17 Cu14 S15 120.2(3) . . ?
N14 Cu14 S15 101.2(5) . . ?
S14 Cu14 S15 96.1(2) . . ?
S17 Cu14 Cu18 85.4(2) . . ?
N14 Cu14 Cu18 152.8(5) . . ?
S14 Cu14 Cu18 101.1(2) . . ?
S15 Cu14 Cu18 51.6(2) . . ?
S17 Cu14 Cu17 94.4(2) . . ?
N14 Cu14 Cu17 128.1(5) . . ?
S14 Cu14 Cu17 50.6(2) . . ?
S15 Cu14 Cu17 103.0(2) . . ?
Cu18 Cu14 Cu17 68.45(12) . . ?
S18 Cu15 S15 140.3(3) . . ?
S18 Cu15 S16 119.2(3) . . ?
S15 Cu15 S16 96.7(3) . . ?
S18 Cu15 Cu18 99.9(2) . . ?
S15 Cu15 Cu18 52.4(2) . . ?
S16 Cu15 Cu18 103.2(2) . . ?
S18 Cu15 Cu19 86.9(2) . . ?
S15 Cu15 Cu19 105.1(2) . . ?
S16 Cu15 Cu19 51.6(2) . . ?
Cu18 Cu15 Cu19 70.35(13) . . ?
S18 Cu15 Cu12 48.6(2) . . ?
S15 Cu15 Cu12 107.7(2) . . ?
S16 Cu15 Cu12 107.0(2) . . ?
Cu18 Cu15 Cu12 55.88(11) . . ?
Cu19 Cu15 Cu12 55.80(11) . . ?
S19 Cu16 N16 109.3(6) . . ?
S19 Cu16 S16 142.4(3) . . ?
N16 Cu16 S16 78.9(5) . . ?
S19 Cu16 S14 119.5(3) . . ?
N16 Cu16 S14 102.8(6) . . ?
S16 Cu16 S14 92.6(3) . . ?
S19 Cu16 Cu19 99.0(2) . . ?
N16 Cu16 Cu19 126.3(5) . . ?
S16 Cu16 Cu19 52.6(2) . . ?
S14 Cu16 Cu19 101.2(2) . . ?
S19 Cu16 Cu17 85.7(2) . . ?
N16 Cu16 Cu17 153.6(5) . . ?
S16 Cu16 Cu17 102.7(2) . . ?
S14 Cu16 Cu17 50.9(2) . . ?
Cu19 Cu16 Cu17 69.68(12) . . ?
S19 Cu16 Cu13 47.7(2) . . ?
N16 Cu16 Cu13 150.2(5) . . ?
S16 Cu16 Cu13 108.1(2) . . ?
S14 Cu16 Cu13 105.7(2) . . ?
Cu19 Cu16 Cu13 55.70(11) . . ?
Cu17 Cu16 Cu13 54.98(11) . . ?
S11 Cu17 S14 167.4(3) . . ?
S11 Cu17 Cu11 56.9(2) . . ?
S14 Cu17 Cu11 125.4(2) . . ?
S11 Cu17 Cu13 57.4(2) . . ?
S14 Cu17 Cu13 126.2(2) . . ?
Cu11 Cu17 Cu13 106.17(15) . . ?
S11 Cu17 Cu16 125.9(2) . . ?
S14 Cu17 Cu16 57.5(2) . . ?
Cu11 Cu17 Cu16 158.0(2) . . ?
Cu13 Cu17 Cu16 69.09(12) . . ?
S11 Cu17 Cu14 127.5(2) . . ?
S14 Cu17 Cu14 55.2(2) . . ?
Cu11 Cu17 Cu14 70.89(13) . . ?
Cu13 Cu17 Cu14 156.3(2) . . ?
Cu16 Cu17 Cu14 104.46(15) . . ?
S11 Cu17 Cu19 97.1(2) . . ?
S14 Cu17 Cu19 94.0(2) . . ?
Cu11 Cu17 Cu19 105.29(14) . . ?
Cu13 Cu17 Cu19 55.37(11) . . ?
Cu16 Cu17 Cu19 53.79(11) . . ?
Cu14 Cu17 Cu19 101.93(14) . . ?
S11 Cu17 Cu18 97.1(2) . . ?
S14 Cu17 Cu18 93.5(2) . . ?
Cu11 Cu17 Cu18 56.93(11) . . ?
Cu13 Cu17 Cu18 103.69(14) . . ?
Cu16 Cu17 Cu18 102.44(14) . . ?
Cu14 Cu17 Cu18 54.32(11) . . ?
Cu19 Cu17 Cu18 60.64(11) . . ?
S12 Cu18 S15 167.8(3) . . ?
S12 Cu18 Cu15 125.3(2) . . ?
S15 Cu18 Cu15 55.9(2) . . ?
S12 Cu18 Cu14 127.2(2) . . ?
S15 Cu18 Cu14 57.7(2) . . ?
Cu15 Cu18 Cu14 104.74(15) . . ?
S12 Cu18 Cu12 56.5(2) . . ?
S15 Cu18 Cu12 124.2(2) . . ?
Cu15 Cu18 Cu12 69.06(13) . . ?
Cu14 Cu18 Cu12 157.8(2) . . ?
S12 Cu18 Cu11 56.9(2) . . ?
S15 Cu18 Cu11 128.0(2) . . ?
Cu15 Cu18 Cu11 155.9(2) . . ?
Cu14 Cu18 Cu11 70.68(13) . . ?
Cu12 Cu18 Cu11 105.8(2) . . ?
S12 Cu18 Cu17 92.7(2) . . ?
S15 Cu18 Cu17 98.8(2) . . ?
Cu15 Cu18 Cu17 103.50(14) . . ?
Cu14 Cu18 Cu17 57.23(11) . . ?
Cu12 Cu18 Cu17 102.48(14) . . ?
Cu11 Cu18 Cu17 53.52(11) . . ?
S12 Cu18 Cu19 93.3(2) . . ?
S15 Cu18 Cu19 96.1(2) . . ?
Cu15 Cu18 Cu19 55.39(12) . . ?
Cu14 Cu18 Cu19 103.32(13) . . ?
Cu12 Cu18 Cu19 55.17(11) . . ?
Cu11 Cu18 Cu19 101.72(14) . . ?
Cu17 Cu18 Cu19 59.58(11) . . ?
S13 Cu19 S16 166.1(3) . . ?
S13 Cu19 Cu16 124.9(2) . . ?
S16 Cu19 Cu16 57.8(2) . . ?
S13 Cu19 Cu13 55.4(2) . . ?
S16 Cu19 Cu13 127.8(2) . . ?
Cu16 Cu19 Cu13 70.40(13) . . ?
S13 Cu19 Cu12 59.0(2) . . ?
S16 Cu19 Cu12 124.7(2) . . ?
Cu16 Cu19 Cu12 157.6(2) . . ?
Cu13 Cu19 Cu12 105.19(15) . . ?
S13 Cu19 Cu15 126.8(2) . . ?
S16 Cu19 Cu15 56.9(2) . . ?
Cu16 Cu19 Cu15 106.5(2) . . ?
Cu13 Cu19 Cu15 156.4(2) . . ?
Cu12 Cu19 Cu15 68.37(13) . . ?
S13 Cu19 Cu17 95.4(2) . . ?
S16 Cu19 Cu17 96.5(2) . . ?
Cu16 Cu19 Cu17 56.53(11) . . ?
Cu13 Cu19 Cu17 55.35(11) . . ?
Cu12 Cu19 Cu17 102.40(13) . . ?
Cu15 Cu19 Cu17 102.77(14) . . ?
S13 Cu19 Cu18 97.3(2) . . ?
S16 Cu19 Cu18 94.9(2) . . ?
Cu16 Cu19 Cu18 103.90(14) . . ?
Cu13 Cu19 Cu18 102.97(14) . . ?
Cu12 Cu19 Cu18 54.85(11) . . ?
Cu15 Cu19 Cu18 54.26(11) . . ?
Cu17 Cu19 Cu18 59.78(10) . . ?
C1 S11 Cu17 103.1(8) . . ?
C1 S11 Cu11 104.2(9) . . ?
Cu17 S11 Cu11 70.4(2) . . ?
C1 S11 Cu13 117.6(8) . . ?
Cu17 S11 Cu13 71.3(2) . . ?
Cu11 S11 Cu13 128.1(3) . . ?
C13 S12 Cu18 104.5(9) . . ?
C13 S12 Cu12 105.9(9) . . ?
Cu18 S12 Cu12 71.8(2) . . ?
C13 S12 Cu11 115.2(9) . . ?
Cu18 S12 Cu11 72.5(2) . . ?
Cu12 S12 Cu11 130.7(3) . . ?
C25 S13 Cu19 102.4(9) . . ?
C25 S13 Cu13 105.4(9) . . ?
Cu19 S13 Cu13 72.6(2) . . ?
C25 S13 Cu12 118.1(10) . . ?
Cu19 S13 Cu12 70.2(2) . . ?
Cu13 S13 Cu12 127.2(3) . . ?
C37 S14 Cu17 100.6(8) . . ?
C37 S14 Cu14 99.4(8) . . ?
Cu17 S14 Cu14 74.2(2) . . ?
C37 S14 Cu16 121.3(8) . . ?
Cu17 S14 Cu16 71.6(2) . . ?
Cu14 S14 Cu16 130.4(3) . . ?
C49 S15 Cu18 101.7(8) . . ?
C49 S15 Cu15 102.4(9) . . ?
Cu18 S15 Cu15 71.7(2) . . ?
C49 S15 Cu14 120.4(9) . . ?
Cu18 S15 Cu14 70.7(2) . . ?
Cu15 S15 Cu14 127.2(3) . . ?
C61 S16 Cu19 102.2(8) . . ?
C61 S16 Cu16 105.4(8) . . ?
Cu19 S16 Cu16 69.6(2) . . ?
C61 S16 Cu15 116.0(8) . . ?
Cu19 S16 Cu15 71.5(2) . . ?
Cu16 S16 Cu15 127.7(3) . . ?
C73 S17 Cu11 112.8(8) . . ?
C73 S17 Cu14 106.7(8) . . ?
Cu11 S17 Cu14 87.1(2) . . ?
C85 S18 Cu15 116.0(8) . . ?
C85 S18 Cu12 101.6(8) . . ?
Cu15 S18 Cu12 83.5(3) . . ?
C97 S19 Cu13 107.1(9) . . ?
C97 S19 Cu16 110.8(9) . . ?
Cu13 S19 Cu16 84.3(3) . . ?
C8 N11 C11 113.6(23) . . ?
C8 N11 C12 116.9(23) . . ?
C11 N11 C12 108.0(21) . . ?
C24 N12 C20 116.1(19) . . ?
C24 N12 C23 109.2(19) . . ?
C20 N12 C23 107.8(18) . . ?
C24 N12 Cu12 97.6(13) . . ?
C20 N12 Cu12 115.0(15) . . ?
C23 N12 Cu12 110.9(14) . . ?
C32 N13 C36 117.3(21) . . ?
C32 N13 C35 106.8(19) . . ?
C36 N13 C35 106.8(19) . . ?
C32 N13 Cu13 114.4(15) . . ?
C36 N13 Cu13 97.9(15) . . ?
C35 N13 Cu13 113.5(14) . . ?
C47 N14 C48 109.3(19) . . ?
C47 N14 C44 108.5(18) . . ?
C48 N14 C44 116.3(19) . . ?
C47 N14 Cu14 110.6(14) . . ?
C48 N14 Cu14 99.4(14) . . ?
C44 N14 Cu14 112.5(14) . . ?
C56 N15 C60 120.9(22) . . ?
C56 N15 C59 109.8(21) . . ?
C60 N15 C59 110.1(21) . . ?
C68 N16 C72 106.5(21) . . ?
C68 N16 C71 113.2(20) . . ?
C72 N16 C71 108.0(20) . . ?
C68 N16 Cu16 113.1(15) . . ?
C72 N16 Cu16 116.2(15) . . ?
C71 N16 Cu16 99.9(14) . . ?
C80 N17 C83 117.4(21) . . ?
C80 N17 C84 115.0(20) . . ?
C83 N17 C84 111.6(21) . . ?
C95 N18 C92 120.9(26) . . ?
C95 N18 C96 109.6(26) . . ?
C92 N18 C96 118.7(26) . . ?
C104 N19 C108 119.0(23) . . ?
C104 N19 C107 116.1(21) . . ?
C108 N19 C107 107.9(21) . . ?
C2 C1 C9 117.8(22) . . ?
C2 C1 S11 119.3(19) . . ?
C9 C1 S11 122.9(18) . . ?
C1 C2 C3 126.3(24) . . ?
C4 C3 C2 121.8(29) . . ?
C3 C4 C10 116.8(29) . . ?
C6 C5 C10 114.0(31) . . ?
C7 C6 C5 121.1(34) . . ?
C6 C7 C8 129.0(33) . . ?
C7 C8 N11 120.7(26) . . ?
C7 C8 C9 114.9(27) . . ?
N11 C8 C9 124.2(25) . . ?
C10 C9 C8 119.4(23) . . ?
C10 C9 C1 114.3(21) . . ?
C8 C9 C1 126.3(22) . . ?
C9 C10 C5 121.3(26) . . ?
C9 C10 C4 122.7(26) . . ?
C5 C10 C4 115.9(27) . . ?
C14 C13 C21 120.1(22) . . ?
C14 C13 S12 116.0(20) . . ?
C21 C13 S12 123.8(19) . . ?
C13 C14 C15 118.7(24) . . ?
C16 C15 C14 120.9(26) . . ?
C15 C16 C22 121.6(26) . . ?
C22 C17 C18 126.3(28) . . ?
C17 C18 C19 113.9(26) . . ?
C20 C19 C18 122.0(25) . . ?
C19 C20 C21 120.6(24) . . ?
C19 C20 N12 116.7(22) . . ?
C21 C20 N12 122.7(22) . . ?
C20 C21 C22 118.0(22) . . ?
C20 C21 C13 127.3(22) . . ?
C22 C21 C13 114.6(21) . . ?
C17 C22 C16 118.0(26) . . ?
C17 C22 C21 118.4(25) . . ?
C16 C22 C21 123.6(25) . . ?
C26 C25 C33 124.4(26) . . ?
C26 C25 S13 115.0(21) . . ?
C33 C25 S13 120.4(21) . . ?
C25 C26 C27 120.3(28) . . ?
C26 C27 C28 118.6(30) . . ?
C34 C28 C27 118.4(29) . . ?
C30 C29 C34 127.0(29) . . ?
C31 C30 C29 116.6(28) . . ?
C30 C31 C32 123.7(26) . . ?
N13 C32 C31 120.8(23) . . ?
N13 C32 C33 121.2(24) . . ?
C31 C32 C33 117.9(24) . . ?
C32 C33 C25 130.2(25) . . ?
C32 C33 C34 119.0(24) . . ?
C25 C33 C34 110.7(24) . . ?
C28 C34 C29 118.0(27) . . ?
C28 C34 C33 126.9(27) . . ?
C29 C34 C33 115.1(25) . . ?
C45 C37 C38 123.7(22) . . ?
C45 C37 S14 124.7(19) . . ?
C38 C37 S14 111.5(17) . . ?
C39 C38 C37 119.1(21) . . ?
C40 C39 C38 119.8(25) . . ?
C39 C40 C46 122.1(26) . . ?
C42 C41 C46 121.7(28) . . ?
C41 C42 C43 123.5(30) . . ?
C42 C43 C44 115.6(27) . . ?
C43 C44 C45 128.6(25) . . ?
C43 C44 N14 113.0(22) . . ?
C45 C44 N14 118.4(22) . . ?
C37 C45 C44 132.3(23) . . ?
C37 C45 C46 117.7(22) . . ?
C44 C45 C46 109.9(22) . . ?
C41 C46 C40 122.0(26) . . ?
C41 C46 C45 120.5(25) . . ?
C40 C46 C45 117.5(24) . . ?
C50 C49 C57 116.4(22) . . ?
C50 C49 S15 116.8(19) . . ?
C57 C49 S15 126.7(18) . . ?
C51 C50 C49 122.0(24) . . ?
C52 C51 C50 121.6(25) . . ?
C51 C52 C58 121.2(26) . . ?
C54 C53 C58 120.4(26) . . ?
C53 C54 C55 123.7(31) . . ?
C54 C55 C56 119.3(27) . . ?
N15 C56 C57 125.9(23) . . ?
N15 C56 C55 115.5(22) . . ?
C57 C56 C55 118.4(23) . . ?
C56 C57 C58 118.6(22) . . ?
C56 C57 C49 123.2(21) . . ?
C58 C57 C49 118.0(20) . . ?
C52 C58 C57 120.6(23) . . ?
C52 C58 C53 120.2(23) . . ?
C57 C58 C53 118.5(22) . . ?
C62 C61 C69 116.1(23) . . ?
C62 C61 S16 119.9(19) . . ?
C69 C61 S16 124.0(18) . . ?
C61 C62 C63 126.6(28) . . ?
C64 C63 C62 119.0(32) . . ?
C63 C64 C70 122.5(32) . . ?
C70 C65 C66 124.7(36) . . ?
C67 C66 C65 114.9(37) . . ?
C68 C67 C66 123.7(36) . . ?
C67 C68 N16 120.6(26) . . ?
C67 C68 C69 118.3(28) . . ?
N16 C68 C69 121.0(23) . . ?
C70 C69 C61 117.4(25) . . ?
C70 C69 C68 117.0(25) . . ?
C61 C69 C68 125.6(25) . . ?
C65 C70 C64 119.9(32) . . ?
C65 C70 C69 120.1(31) . . ?
C64 C70 C69 118.0(29) . . ?
C74 C73 C81 119.4(24) . . ?
C74 C73 S17 118.6(21) . . ?
C81 C73 S17 121.9(18) . . ?
C73 C74 C75 125.2(30) . . ?
C74 C75 C76 120.0(29) . . ?
C82 C76 C75 117.4(26) . . ?
C78 C77 C82 121.0(25) . . ?
C79 C78 C77 118.8(26) . . ?
C80 C79 C78 122.3(27) . . ?
C79 C80 N17 119.7(23) . . ?
C79 C80 C81 123.0(24) . . ?
N17 C80 C81 117.2(20) . . ?
C82 C81 C73 113.7(21) . . ?
C82 C81 C80 117.0(21) . . ?
C73 C81 C80 128.7(22) . . ?
C76 C82 C77 118.8(23) . . ?
C76 C82 C81 123.5(23) . . ?
C77 C82 C81 117.5(23) . . ?
C86 C85 C93 124.2(22) . . ?
C86 C85 S18 115.4(18) . . ?
C93 C85 S18 120.2(18) . . ?
C85 C86 C87 116.8(23) . . ?
C88 C87 C86 120.5(28) . . ?
C87 C88 C94 124.8(30) . . ?
C90 C89 C94 123.7(32) . . ?
C89 C90 C91 125.9(40) . . ?
C92 C91 C90 111.9(37) . . ?
C91 C92 C93 130.4(31) . . ?
C91 C92 N18 114.1(30) . . ?
C93 C92 N18 115.5(26) . . ?
C92 C93 C85 131.4(24) . . ?
C92 C93 C94 117.6(24) . . ?
C85 C93 C94 110.8(22) . . ?
C88 C94 C93 122.0(26) . . ?
C88 C94 C89 128.7(26) . . ?
C93 C94 C89 108.7(24) . . ?
C98 C97 C105 120.9(25) . . ?
C98 C97 S19 113.8(21) . . ?
C105 C97 S19 124.9(20) . . ?
C99 C98 C97 121.3(30) . . ?
C100 C99 C98 121.8(31) . . ?
C99 C100 C106 122.6(30) . . ?
C102 C101 C106 120.4(30) . . ?
C103 C102 C101 123.8(30) . . ?
C102 C103 C104 120.2(29) . . ?
C105 C104 C103 119.7(26) . . ?
C105 C104 N19 121.3(25) . . ?
C103 C104 N19 119.0(25) . . ?
C104 C105 C97 126.3(24) . . ?
C104 C105 C106 121.2(25) . . ?
C97 C105 C106 112.3(23) . . ?
C100 C106 C101 124.7(29) . . ?
C100 C106 C105 120.7(28) . . ?
C101 C106 C105 114.3(27) . . ?
S27 Cu21 N21 109.0(5) . . ?
S27 Cu21 S21 139.4(3) . . ?
N21 Cu21 S21 80.7(5) . . ?
S27 Cu21 S22 118.8(3) . . ?
N21 Cu21 S22 103.6(5) . . ?
S21 Cu21 S22 95.4(2) . . ?
S27 Cu21 Cu28 85.3(2) . . ?
N21 Cu21 Cu28 155.3(5) . . ?
S21 Cu21 Cu28 101.8(2) . . ?
S22 Cu21 Cu28 51.8(2) . . ?
S27 Cu21 Cu27 96.5(2) . . ?
N21 Cu21 Cu27 127.1(5) . . ?
S21 Cu21 Cu27 52.0(2) . . ?
S22 Cu21 Cu27 103.1(2) . . ?
Cu28 Cu21 Cu27 68.53(12) . . ?
S28 Cu22 N22 105.4(6) . . ?
S28 Cu22 S22 139.7(3) . . ?
N22 Cu22 S22 82.1(6) . . ?
S28 Cu22 S23 119.1(3) . . ?
N22 Cu22 S23 105.1(6) . . ?
S22 Cu22 S23 95.7(2) . . ?
S28 Cu22 Cu29 86.8(2) . . ?
N22 Cu22 Cu29 155.8(6) . . ?
S22 Cu22 Cu29 102.3(2) . . ?
S23 Cu22 Cu29 51.0(2) . . ?
S28 Cu22 Cu28 98.3(2) . . ?
N22 Cu22 Cu28 127.5(6) . . ?
S22 Cu22 Cu28 51.5(2) . . ?
S23 Cu22 Cu28 102.7(2) . . ?
Cu29 Cu22 Cu28 69.22(12) . . ?
S28 Cu22 Cu25 48.5(2) . . ?
N22 Cu22 Cu25 146.9(5) . . ?
S22 Cu22 Cu25 105.6(2) . . ?
S23 Cu22 Cu25 106.0(2) . . ?
Cu29 Cu22 Cu25 55.36(11) . . ?
Cu28 Cu22 Cu25 54.44(11) . . ?
S29 Cu23 S23 142.0(3) . . ?
S29 Cu23 S21 117.7(3) . . ?
S23 Cu23 S21 95.4(3) . . ?
S29 Cu23 Cu29 99.7(2) . . ?
S23 Cu23 Cu29 52.8(2) . . ?
S21 Cu23 Cu29 101.6(2) . . ?
S29 Cu23 Cu27 85.6(2) . . ?
S23 Cu23 Cu27 103.8(2) . . ?
S21 Cu23 Cu27 50.8(2) . . ?
Cu29 Cu23 Cu27 69.11(12) . . ?
S29 Cu23 Cu26 47.4(2) . . ?
S23 Cu23 Cu26 109.5(2) . . ?
S21 Cu23 Cu26 104.1(2) . . ?
Cu29 Cu23 Cu26 57.06(11) . . ?
Cu27 Cu23 Cu26 53.91(11) . . ?
S27 Cu24 S24 141.6(3) . . ?
S27 Cu24 N24 110.9(6) . . ?
S24 Cu24 N24 80.2(6) . . ?
S27 Cu24 S25 118.0(3) . . ?
S24 Cu24 S25 94.1(3) . . ?
N24 Cu24 S25 101.2(5) . . ?
S27 Cu24 Cu27 98.2(2) . . ?
S24 Cu24 Cu27 52.6(2) . . ?
N24 Cu24 Cu27 129.0(5) . . ?
S25 Cu24 Cu27 100.6(2) . . ?
S27 Cu24 Cu28 84.4(2) . . ?
S24 Cu24 Cu28 102.9(2) . . ?
N24 Cu24 Cu28 151.8(5) . . ?
S25 Cu24 Cu28 50.8(2) . . ?
Cu27 Cu24 Cu28 68.42(13) . . ?
S28 Cu25 S25 142.0(3) . . ?
S28 Cu25 N25 108.3(5) . . ?
S25 Cu25 N25 78.9(5) . . ?
S28 Cu25 S26 120.4(3) . . ?
S25 Cu25 S26 93.5(3) . . ?
N25 Cu25 S26 100.7(5) . . ?
S28 Cu25 Cu28 100.0(2) . . ?
S25 Cu25 Cu28 52.7(2) . . ?
N25 Cu25 Cu28 127.0(5) . . ?
S26 Cu25 Cu28 102.2(2) . . ?
S28 Cu25 Cu29 86.9(2) . . ?
S25 Cu25 Cu29 103.8(2) . . ?
N25 Cu25 Cu29 152.1(5) . . ?
S26 Cu25 Cu29 51.7(2) . . ?
Cu28 Cu25 Cu29 70.29(12) . . ?
S28 Cu25 Cu22 48.3(2) . . ?
S25 Cu25 Cu22 108.7(2) . . ?
N25 Cu25 Cu22 150.5(5) . . ?
S26 Cu25 Cu22 107.1(2) . . ?
Cu28 Cu25 Cu22 56.36(11) . . ?
Cu29 Cu25 Cu22 55.67(11) . . ?
S29 Cu26 N26 110.3(6) . . ?
S29 Cu26 S26 137.1(3) . . ?
N26 Cu26 S26 81.0(6) . . ?
S29 Cu26 S24 122.3(3) . . ?
N26 Cu26 S24 100.5(6) . . ?
S26 Cu26 S24 94.2(2) . . ?
S29 Cu26 Cu27 87.7(2) . . ?
N26 Cu26 Cu27 152.2(6) . . ?
S26 Cu26 Cu27 100.4(2) . . ?
S24 Cu26 Cu27 51.8(2) . . ?
S29 Cu26 Cu29 95.7(2) . . ?
N26 Cu26 Cu29 127.4(6) . . ?
S26 Cu26 Cu29 50.9(2) . . ?
S24 Cu26 Cu29 102.7(2) . . ?
Cu27 Cu26 Cu29 68.59(12) . . ?
S29 Cu26 Cu23 47.2(2) . . ?
N26 Cu26 Cu23 150.3(6) . . ?
S26 Cu26 Cu23 103.6(2) . . ?
S24 Cu26 Cu23 108.3(2) . . ?
Cu27 Cu26 Cu23 56.80(11) . . ?
Cu29 Cu26 Cu23 53.04(11) . . ?
S24 Cu27 S21 166.1(3) . . ?
S24 Cu27 Cu24 56.5(2) . . ?
S21 Cu27 Cu24 127.4(2) . . ?
S24 Cu27 Cu26 57.7(2) . . ?
S21 Cu27 Cu26 124.3(2) . . ?
Cu24 Cu27 Cu26 106.90(15) . . ?
S24 Cu27 Cu21 127.7(2) . . ?
S21 Cu27 Cu21 56.4(2) . . ?
Cu24 Cu27 Cu21 71.67(13) . . ?
Cu26 Cu27 Cu21 159.1(2) . . ?
S24 Cu27 Cu23 126.6(2) . . ?
S21 Cu27 Cu23 55.8(2) . . ?
Cu24 Cu27 Cu23 158.3(2) . . ?
Cu26 Cu27 Cu23 69.28(12) . . ?
Cu21 Cu27 Cu23 104.03(14) . . ?
S24 Cu27 Cu28 97.2(2) . . ?
S21 Cu27 Cu28 95.3(2) . . ?
Cu24 Cu27 Cu28 57.34(11) . . ?
Cu26 Cu27 Cu28 105.27(13) . . ?
Cu21 Cu27 Cu28 55.74(11) . . ?
Cu23 Cu27 Cu28 102.24(14) . . ?
S24 Cu27 Cu29 98.2(2) . . ?
S21 Cu27 Cu29 93.2(2) . . ?
Cu24 Cu27 Cu29 106.03(14) . . ?
Cu26 Cu27 Cu29 57.12(11) . . ?
Cu21 Cu27 Cu29 102.64(14) . . ?
Cu23 Cu27 Cu29 53.36(11) . . ?
Cu28 Cu27 Cu29 60.64(11) . . ?
S22 Cu28 S25 167.0(3) . . ?
S22 Cu28 Cu25 125.1(2) . . ?
S25 Cu28 Cu25 56.9(2) . . ?
S22 Cu28 Cu21 57.0(2) . . ?
S25 Cu28 Cu21 127.3(2) . . ?
Cu25 Cu28 Cu21 156.7(2) . . ?
S22 Cu28 Cu22 56.4(2) . . ?
S25 Cu28 Cu22 125.6(2) . . ?
Cu25 Cu28 Cu22 69.21(12) . . ?
Cu21 Cu28 Cu22 104.85(14) . . ?
S22 Cu28 Cu24 126.6(2) . . ?
S25 Cu28 Cu24 57.5(2) . . ?
Cu25 Cu28 Cu24 106.13(14) . . ?
Cu21 Cu28 Cu24 70.17(12) . . ?
Cu22 Cu28 Cu24 157.1(2) . . ?
S22 Cu28 Cu27 97.0(2) . . ?
S25 Cu28 Cu27 94.7(2) . . ?
Cu25 Cu28 Cu27 102.81(14) . . ?
Cu21 Cu28 Cu27 55.74(11) . . ?
Cu22 Cu28 Cu27 103.94(14) . . ?
Cu24 Cu28 Cu27 54.23(11) . . ?
S22 Cu28 Cu29 95.1(2) . . ?
S25 Cu28 Cu29 95.6(2) . . ?
Cu25 Cu28 Cu29 55.38(11) . . ?
Cu21 Cu28 Cu29 102.27(13) . . ?
Cu22 Cu28 Cu29 55.12(11) . . ?
Cu24 Cu28 Cu29 103.17(14) . . ?
Cu27 Cu28 Cu29 60.16(10) . . ?
S23 Cu29 S26 166.7(3) . . ?
S23 Cu29 Cu23 56.9(2) . . ?
S26 Cu29 Cu23 124.9(2) . . ?
S23 Cu29 Cu25 126.7(2) . . ?
S26 Cu29 Cu25 57.7(2) . . ?
Cu23 Cu29 Cu25 157.5(2) . . ?
S23 Cu29 Cu22 58.3(2) . . ?
S26 Cu29 Cu22 126.3(2) . . ?
Cu23 Cu29 Cu22 106.61(15) . . ?
Cu25 Cu29 Cu22 68.97(12) . . ?
S23 Cu29 Cu26 126.4(2) . . ?
S26 Cu29 Cu26 55.6(2) . . ?
Cu23 Cu29 Cu26 69.90(12) . . ?
Cu25 Cu29 Cu26 104.97(14) . . ?
Cu22 Cu29 Cu26 156.5(2) . . ?
S23 Cu29 Cu27 97.9(2) . . ?
S26 Cu29 Cu27 93.0(2) . . ?
Cu23 Cu29 Cu27 57.53(11) . . ?
Cu25 Cu29 Cu27 101.21(14) . . ?
Cu22 Cu29 Cu27 103.58(14) . . ?
Cu26 Cu29 Cu27 54.29(11) . . ?
S23 Cu29 Cu28 97.6(2) . . ?
S26 Cu29 Cu28 94.6(2) . . ?
Cu23 Cu29 Cu28 104.36(14) . . ?
Cu25 Cu29 Cu28 54.33(11) . . ?
Cu22 Cu29 Cu28 55.66(11) . . ?
Cu26 Cu29 Cu28 101.87(13) . . ?
Cu27 Cu29 Cu28 59.20(10) . . ?
C109 S21 Cu27 100.8(8) . . ?
C109 S21 Cu21 104.7(8) . . ?
Cu27 S21 Cu21 71.6(2) . . ?
C109 S21 Cu23 116.3(8) . . ?
Cu27 S21 Cu23 73.4(2) . . ?
Cu21 S21 Cu23 129.9(3) . . ?
C121 S22 Cu28 101.3(9) . . ?
C121 S22 Cu22 102.0(9) . . ?
Cu28 S22 Cu22 72.1(2) . . ?
C121 S22 Cu21 119.9(9) . . ?
Cu28 S22 Cu21 71.2(2) . . ?
Cu22 S22 Cu21 128.3(3) . . ?
C133 S23 Cu29 106.7(9) . . ?
C133 S23 Cu23 106.1(9) . . ?
Cu29 S23 Cu23 70.3(2) . . ?
C133 S23 Cu22 118.4(9) . . ?
Cu29 S23 Cu22 70.7(2) . . ?
Cu23 S23 Cu22 127.1(3) . . ?
C145 S24 Cu27 102.4(9) . . ?
C145 S24 Cu24 104.1(9) . . ?
Cu27 S24 Cu24 70.8(2) . . ?
C145 S24 Cu26 115.6(9) . . ?
Cu27 S24 Cu26 70.5(2) . . ?
Cu24 S24 Cu26 129.0(3) . . ?
C157 S25 Cu28 100.5(7) . . ?
C157 S25 Cu25 103.5(7) . . ?
Cu28 S25 Cu25 70.4(2) . . ?
C157 S25 Cu24 117.2(7) . . ?
Cu28 S25 Cu24 71.7(2) . . ?
Cu25 S25 Cu24 128.1(3) . . ?
C169 S26 Cu29 100.6(8) . . ?
C169 S26 Cu26 99.3(7) . . ?
Cu29 S26 Cu26 73.4(2) . . ?
C169 S26 Cu25 121.6(8) . . ?
Cu29 S26 Cu25 70.6(2) . . ?
Cu26 S26 Cu25 129.1(3) . . ?
C181 S27 Cu24 110.8(9) . . ?
C181 S27 Cu21 103.8(9) . . ?
Cu24 S27 Cu21 85.8(3) . . ?
C193 S28 Cu22 102.6(8) . . ?
C193 S28 Cu25 109.1(9) . . ?
Cu22 S28 Cu25 83.2(2) . . ?
C205 S29 Cu23 112.9(9) . . ?
C205 S29 Cu26 107.9(8) . . ?
Cu23 S29 Cu26 85.4(2) . . ?
C116 N21 C119 109.4(19) . . ?
C116 N21 C120 116.3(20) . . ?
C119 N21 C120 105.3(19) . . ?
C116 N21 Cu21 112.7(15) . . ?
C119 N21 Cu21 114.1(15) . . ?
C120 N21 Cu21 98.6(14) . . ?
C131 N22 C128 116.0(20) . . ?
C131 N22 C132 107.4(19) . . ?
C128 N22 C132 108.7(18) . . ?
C131 N22 Cu22 100.2(15) . . ?
C128 N22 Cu22 116.8(15) . . ?
C132 N22 Cu22 106.8(14) . . ?
C144 N23 C143 109.7(21) . . ?
C144 N23 C140 113.2(20) . . ?
C143 N23 C140 113.0(21) . . ?
C156 N24 C152 113.0(21) . . ?
C156 N24 C155 108.2(20) . . ?
C152 N24 C155 107.1(21) . . ?
C156 N24 Cu24 98.6(15) . . ?
C152 N24 Cu24 119.0(16) . . ?
C155 N24 Cu24 110.5(15) . . ?
C168 N25 C164 116.5(18) . . ?
C168 N25 C167 105.5(18) . . ?
C164 N25 C167 104.9(18) . . ?
C168 N25 Cu25 100.5(14) . . ?
C164 N25 Cu25 114.1(13) . . ?
C167 N25 Cu25 115.5(13) . . ?
C176 N26 C179 109.4(20) . . ?
C176 N26 C180 112.2(20) . . ?
C179 N26 C180 109.2(20) . . ?
C176 N26 Cu26 115.0(16) . . ?
C179 N26 Cu26 114.3(16) . . ?
C180 N26 Cu26 96.1(14) . . ?
C191 N27 C188 115.7(24) . . ?
C191 N27 C192 112.3(26) . . ?
C188 N27 C192 111.7(24) . . ?
C200 N28 C203 113.9(23) . . ?
C200 N28 C204 115.0(20) . . ?
C203 N28 C204 108.7(21) . . ?
C215 N29 C212 114.5(27) . . ?
C215 N29 C216 114.1(27) . . ?
C212 N29 C216 113.8(27) . . ?
C110 C109 C117 121.0(23) . . ?
C110 C109 S21 118.6(20) . . ?
C117 C109 S21 120.4(18) . . ?
C109 C110 C111 125.2(27) . . ?
C112 C111 C110 116.9(28) . . ?
C111 C112 C118 121.0(26) . . ?
C114 C113 C118 125.1(22) . . ?
C113 C114 C115 115.1(23) . . ?
C116 C115 C114 123.9(25) . . ?
C115 C116 C117 120.8(25) . . ?
C115 C116 N21 116.2(24) . . ?
C117 C116 N21 123.0(23) . . ?
C116 C117 C118 118.1(23) . . ?
C116 C117 C109 129.2(23) . . ?
C118 C117 C109 112.6(22) . . ?
C112 C118 C117 122.1(23) . . ?
C112 C118 C113 120.9(21) . . ?
C117 C118 C113 116.9(22) . . ?
C122 C121 C129 116.2(24) . . ?
C122 C121 S22 116.3(21) . . ?
C129 C121 S22 127.2(19) . . ?
C123 C122 C121 123.9(30) . . ?
C122 C123 C124 117.6(33) . . ?
C130 C124 C123 123.7(29) . . ?
C126 C125 C130 118.5(27) . . ?
C125 C126 C127 126.8(28) . . ?
C126 C127 C128 118.0(24) . . ?
C127 C128 N22 118.5(21) . . ?
C127 C128 C129 119.3(20) . . ?
N22 C128 C129 122.2(20) . . ?
C130 C129 C121 117.7(21) . . ?
C130 C129 C128 117.0(19) . . ?
C121 C129 C128 125.1(20) . . ?
C124 C130 C125 119.2(24) . . ?
C124 C130 C129 120.5(23) . . ?
C125 C130 C129 120.2(23) . . ?
C134 C133 C141 113.5(24) . . ?
C134 C133 S23 120.3(21) . . ?
C141 C133 S23 126.2(19) . . ?
C133 C134 C135 128.3(27) . . ?
C134 C135 C136 117.9(24) . . ?
C135 C136 C142 117.4(25) . . ?
C138 C137 C142 120.6(28) . . ?
C137 C138 C139 121.6(30) . . ?
C140 C139 C138 118.0(26) . . ?
C139 C140 C141 123.8(24) . . ?
C139 C140 N23 116.8(22) . . ?
C141 C140 N23 119.4(22) . . ?
C142 C141 C140 114.7(24) . . ?
C142 C141 C133 119.0(24) . . ?
C140 C141 C133 126.2(24) . . ?
C141 C142 C137 120.6(25) . . ?
C141 C142 C136 123.9(26) . . ?
C137 C142 C136 114.9(25) . . ?
C146 C145 C153 122.7(25) . . ?
C146 C145 S24 117.3(22) . . ?
C153 C145 S24 119.2(18) . . ?
C145 C146 C147 120.8(27) . . ?
C148 C147 C146 121.9(28) . . ?
C147 C148 C154 119.3(28) . . ?
C150 C149 C154 120.9(30) . . ?
C151 C150 C149 116.9(32) . . ?
C152 C151 C150 126.0(32) . . ?
C151 C152 C153 120.3(27) . . ?
C151 C152 N24 120.4(27) . . ?
C153 C152 N24 119.3(24) . . ?
C152 C153 C154 117.0(24) . . ?
C152 C153 C145 131.5(23) . . ?
C154 C153 C145 111.0(22) . . ?
C148 C154 C149 118.6(27) . . ?
C148 C154 C153 122.9(27) . . ?
C149 C154 C153 117.9(26) . . ?
C158 C157 C165 121.7(21) . . ?
C158 C157 S25 116.0(17) . . ?
C165 C157 S25 121.7(16) . . ?
C157 C158 C159 120.1(24) . . ?
C160 C159 C158 118.0(26) . . ?
C159 C160 C166 127.1(29) . . ?
C162 C161 C166 123.2(29) . . ?
C161 C162 C163 121.9(28) . . ?
C164 C163 C162 116.2(24) . . ?
C163 C164 C165 121.6(22) . . ?
C163 C164 N25 113.4(20) . . ?
C165 C164 N25 123.2(20) . . ?
C164 C165 C166 117.7(21) . . ?
C164 C165 C157 127.9(22) . . ?
C166 C165 C157 114.4(21) . . ?
C160 C166 C161 124.1(27) . . ?
C160 C166 C165 118.2(24) . . ?
C161 C166 C165 117.8(24) . . ?
C170 C169 C177 119.9(22) . . ?
C170 C169 S26 112.7(18) . . ?
C177 C169 S26 127.4(18) . . ?
C169 C170 C171 124.3(24) . . ?
C172 C171 C170 114.1(23) . . ?
C178 C172 C171 122.9(25) . . ?
C174 C173 C178 124.0(28) . . ?
C173 C174 C175 121.7(27) . . ?
C176 C175 C174 118.2(24) . . ?
C175 C176 N26 119.7(22) . . ?
C175 C176 C177 120.4(22) . . ?
N26 C176 C177 119.9(21) . . ?
C169 C177 C178 117.8(22) . . ?
C169 C177 C176 125.8(21) . . ?
C178 C177 C176 116.4(22) . . ?
C172 C178 C177 121.0(25) . . ?
C172 C178 C173 119.6(25) . . ?
C177 C178 C173 119.4(25) . . ?
C182 C181 C189 119.6(22) . . ?
C182 C181 S27 115.5(19) . . ?
C189 C181 S27 124.8(19) . . ?
C181 C182 C183 120.6(24) . . ?
C184 C183 C182 116.0(28) . . ?
C190 C184 C183 123.8(30) . . ?
C186 C185 C190 123.6(30) . . ?
C187 C186 C185 116.2(32) . . ?
C186 C187 C188 127.6(31) . . ?
C187 C188 C189 117.7(24) . . ?
C187 C188 N27 124.1(25) . . ?
C189 C188 N27 118.1(22) . . ?
C190 C189 C188 119.5(23) . . ?
C190 C189 C181 113.1(22) . . ?
C188 C189 C181 126.4(23) . . ?
C184 C190 C189 125.5(25) . . ?
C184 C190 C185 119.1(25) . . ?
C189 C190 C185 115.2(24) . . ?
C194 C193 C201 118.1(24) . . ?
C194 C193 S28 119.7(20) . . ?
C201 C193 S28 121.7(19) . . ?
C193 C194 C195 128.0(25) . . ?
C194 C195 C196 114.5(25) . . ?
C202 C196 C195 124.0(27) . . ?
C198 C197 C202 123.1(29) . . ?
C199 C198 C197 118.5(36) . . ?
C198 C199 C200 123.8(32) . . ?
N28 C200 C199 122.4(24) . . ?
N28 C200 C201 120.2(23) . . ?
C199 C200 C201 117.4(24) . . ?
C202 C201 C200 119.7(24) . . ?
C202 C201 C193 115.8(23) . . ?
C200 C201 C193 124.5(23) . . ?
C196 C202 C201 119.4(26) . . ?
C196 C202 C197 123.2(26) . . ?
C201 C202 C197 116.5(25) . . ?
C206 C205 C213 118.4(25) . . ?
C206 C205 S29 117.7(21) . . ?
C213 C205 S29 123.7(20) . . ?
C205 C206 C207 124.3(27) . . ?
C208 C207 C206 117.3(28) . . ?
C207 C208 C214 123.1(27) . . ?
C210 C209 C214 116.2(28) . . ?
C209 C210 C211 120.6(30) . . ?
C212 C211 C210 123.3(33) . . ?
C211 C212 N29 124.1(29) . . ?
C211 C212 C213 118.3(27) . . ?
N29 C212 C213 117.6(25) . . ?
C214 C213 C205 119.3(23) . . ?
C214 C213 C212 113.0(23) . . ?
C205 C213 C212 127.4(23) . . ?
C209 C214 C213 127.4(27) . . ?
C209 C214 C208 115.4(25) . . ?
C213 C214 C208 117.1(25) . . ?
C306 C301 C302 119.9(20) . . ?
C303 C302 C301 119.3(20) . . ?
C304 C303 C302 117.9(20) . . ?
C305 C304 C303 121.0(20) . . ?
C304 C305 C306 118.5(20) . . ?
C301 C306 C305 121.8(21) . . ?
C316 C311 C312 120.9(19) . . ?
C311 C312 C313 120.5(19) . . ?
C314 C313 C312 116.7(20) . . ?
C315 C314 C313 121.9(20) . . ?
C314 C315 C316 120.2(20) . . ?
C311 C316 C315 119.0(19) . . ?
C326 C321 C322 122.2(21) . . ?
C321 C322 C323 118.9(20) . . ?
C324 C323 C322 116.8(20) . . ?
C323 C324 C325 123.3(21) . . ?
C324 C325 C326 117.8(21) . . ?
C321 C326 C325 120.1(21) . . ?
C336 C331 C332 121.3(20) . . ?
C331 C332 C333 119.6(20) . . ?
C334 C333 C332 117.1(20) . . ?
C333 C334 C335 122.9(20) . . ?
C334 C335 C336 119.3(20) . . ?
C331 C336 C335 119.5(20) . . ?
C342 C341 C343 121.2(30) . . ?
C341 C342 C343 125.9(29) . 2_675 ?
C342 C343 C341 112.7(26) 2_675 . ?
C356 C351 C352 120.0(20) . . ?
C351 C352 C353 120.1(20) . . ?
C354 C353 C352 117.3(20) . . ?
C353 C354 C355 121.6(21) . . ?
C356 C355 C354 119.5(21) . . ?
C351 C356 C355 120.8(21) . . ?
C366 C361 C362 117.5(24) . . ?
C361 C362 C363 119.2(25) . . ?
C364 C363 C362 117.7(22) . . ?
C363 C364 C365 118.1(45) . . ?
C366 C365 C364 117.1(60) . . ?
C361 C366 C365 122.2(23) . . ?
C376 C371 C372 120.8(21) . . ?
C371 C372 C373 119.4(21) . . ?
C374 C373 C372 117.6(20) . . ?
C373 C374 C375 122.2(21) . . ?
C374 C375 C376 118.4(21) . . ?
C371 C376 C375 121.0(22) . . ?
C386 C381 C382 121.5(19) . . ?
C381 C382 C383 119.0(19) . . ?
C384 C383 C382 117.5(19) . . ?
C383 C384 C385 122.2(20) . . ?
C386 C385 C384 119.5(19) . . ?
C381 C386 C385 119.9(19) . . ?
C396 C391 C392 121.3(20) . . ?
C393 C392 C391 119.3(19) . . ?
C394 C393 C392 117.4(20) . . ?
C393 C394 C395 122.3(21) . . ?
C394 C395 C396 119.0(19) . . ?
C391 C396 C395 119.9(20) . . ?
C402 C401 C406 120.0 . . ?
C403 C402 C401 120.0 . . ?
C402 C403 C404 120.0 . . ?
C403 C404 C405 120.0 . . ?
C406 C405 C404 120.0 . . ?
C405 C406 C401 120.0 . . ?

loop_
_geom_bond_atom_site_label_1
_geom_bond_atom_site_label_2
_geom_bond_distance
_geom_bond_site_symmetry_2
_geom_bond_publ_flag
Cu11 S17 2.238(7) . ?
Cu11 S11 2.310(7) . ?
Cu11 S12 2.379(7) . ?
Cu11 Cu17 2.598(4) . ?
Cu11 Cu18 2.708(5) . ?
Cu12 S18 2.264(8) . ?
Cu12 N12 2.31(2) . ?
Cu12 S12 2.331(8) . ?
Cu12 S13 2.429(8) . ?
Cu12 Cu18 2.658(5) . ?
Cu12 Cu19 2.668(4) . ?
Cu12 Cu15 2.999(5) . ?
Cu13 S19 2.254(7) . ?
Cu13 S13 2.294(8) . ?
Cu13 N13 2.31(2) . ?
Cu13 S11 2.363(7) . ?
Cu13 Cu17 2.657(5) . ?
Cu13 Cu19 2.658(5) . ?
Cu13 Cu16 3.031(5) . ?
Cu14 S17 2.254(7) . ?
Cu14 N14 2.28(2) . ?
Cu14 S14 2.336(7) . ?
Cu14 S15 2.370(7) . ?
Cu14 Cu18 2.644(5) . ?
Cu14 Cu17 2.737(5) . ?
Cu15 S18 2.241(8) . ?
Cu15 S15 2.296(7) . ?
Cu15 S16 2.357(7) . ?
Cu15 Cu18 2.632(5) . ?
Cu15 Cu19 2.669(5) . ?
Cu16 S19 2.265(8) . ?
Cu16 N16 2.33(2) . ?
Cu16 S16 2.346(8) . ?
Cu16 S14 2.389(7) . ?
Cu16 Cu19 2.600(4) . ?
Cu16 Cu17 2.688(4) . ?
Cu17 S11 2.191(7) . ?
Cu17 S14 2.200(8) . ?
Cu17 Cu19 3.021(5) . ?
Cu17 Cu18 3.028(5) . ?
Cu18 S12 2.195(8) . ?
Cu18 S15 2.196(7) . ?
Cu18 Cu19 3.054(4) . ?
Cu19 S13 2.196(8) . ?
Cu19 S16 2.204(7) . ?
S11 C1 1.78(3) . ?
S12 C13 1.75(3) . ?
S13 C25 1.78(3) . ?
S14 C37 1.81(2) . ?
S15 C49 1.75(3) . ?
S16 C61 1.79(2) . ?
S17 C73 1.81(2) . ?
S18 C85 1.84(2) . ?
S19 C97 1.77(3) . ?
N11 C8 1.36(3) . ?
N11 C11 1.49(3) . ?
N11 C12 1.50(3) . ?
N12 C24 1.46(3) . ?
N12 C20 1.46(3) . ?
N12 C23 1.47(3) . ?
N13 C32 1.41(3) . ?
N13 C36 1.45(3) . ?
N13 C35 1.49(3) . ?
N14 C47 1.49(3) . ?
N14 C48 1.50(3) . ?
N14 C44 1.54(3) . ?
N15 C56 1.42(3) . ?
N15 C60 1.44(3) . ?
N15 C59 1.47(3) . ?
N16 C68 1.45(3) . ?
N16 C72 1.49(3) . ?
N16 C71 1.52(3) . ?
N17 C80 1.42(3) . ?
N17 C83 1.44(3) . ?
N17 C84 1.50(3) . ?
N18 C95 1.34(3) . ?
N18 C92 1.46(3) . ?
N18 C96 1.48(4) . ?
N19 C104 1.45(3) . ?
N19 C108 1.46(3) . ?
N19 C107 1.48(3) . ?
C1 C2 1.33(3) . ?
C1 C9 1.50(3) . ?
C2 C3 1.36(3) . ?
C3 C4 1.28(4) . ?
C4 C10 1.52(4) . ?
C5 C6 1.37(4) . ?
C5 C10 1.48(4) . ?
C6 C7 1.30(4) . ?
C7 C8 1.33(4) . ?
C8 C9 1.41(3) . ?
C9 C10 1.39(3) . ?
C13 C14 1.37(3) . ?
C13 C21 1.50(3) . ?
C14 C15 1.50(3) . ?
C15 C16 1.31(3) . ?
C16 C22 1.35(3) . ?
C17 C22 1.31(3) . ?
C17 C18 1.40(4) . ?
C18 C19 1.42(3) . ?
C19 C20 1.37(3) . ?
C20 C21 1.39(3) . ?
C21 C22 1.44(3) . ?
C25 C26 1.38(3) . ?
C25 C33 1.44(4) . ?
C26 C27 1.42(4) . ?
C27 C28 1.45(4) . ?
C28 C34 1.33(3) . ?
C29 C30 1.37(4) . ?
C29 C34 1.40(3) . ?
C30 C31 1.36(3) . ?
C31 C32 1.43(3) . ?
C32 C33 1.43(3) . ?
C33 C34 1.48(3) . ?
C37 C45 1.39(3) . ?
C37 C38 1.42(3) . ?
C38 C39 1.42(3) . ?
C39 C40 1.41(3) . ?
C40 C46 1.44(4) . ?
C41 C42 1.30(3) . ?
C41 C46 1.38(3) . ?
C42 C43 1.36(4) . ?
C43 C44 1.37(3) . ?
C44 C45 1.39(3) . ?
C45 C46 1.50(3) . ?
C49 C50 1.42(3) . ?
C49 C57 1.46(3) . ?
C50 C51 1.39(3) . ?
C51 C52 1.30(3) . ?
C52 C58 1.40(3) . ?
C53 C54 1.33(3) . ?
C53 C58 1.44(3) . ?
C54 C55 1.34(4) . ?
C55 C56 1.45(3) . ?
C56 C57 1.42(3) . ?
C57 C58 1.42(3) . ?
C61 C62 1.34(3) . ?
C61 C69 1.48(3) . ?
C62 C63 1.36(4) . ?
C63 C64 1.33(4) . ?
C64 C70 1.40(4) . ?
C65 C70 1.36(4) . ?
C65 C66 1.45(5) . ?
C66 C67 1.43(5) . ?
C67 C68 1.43(4) . ?
C68 C69 1.49(4) . ?
C69 C70 1.47(4) . ?
C73 C74 1.32(3) . ?
C73 C81 1.45(3) . ?
C74 C75 1.32(4) . ?
C75 C76 1.39(3) . ?
C76 C82 1.36(3) . ?
C77 C78 1.41(3) . ?
C77 C82 1.42(3) . ?
C78 C79 1.40(3) . ?
C79 C80 1.27(3) . ?
C80 C81 1.45(3) . ?
C81 C82 1.44(3) . ?
C85 C86 1.41(3) . ?
C85 C93 1.42(3) . ?
C86 C87 1.42(3) . ?
C87 C88 1.27(3) . ?
C88 C94 1.34(4) . ?
C89 C90 1.32(4) . ?
C89 C94 1.54(4) . ?
C90 C91 1.36(4) . ?
C91 C92 1.35(4) . ?
C92 C93 1.38(4) . ?
C93 C94 1.48(3) . ?
C97 C98 1.40(4) . ?
C97 C105 1.50(3) . ?
C98 C99 1.39(4) . ?
C99 C100 1.32(4) . ?
C100 C106 1.40(4) . ?
C101 C102 1.37(4) . ?
C101 C106 1.46(4) . ?
C102 C103 1.36(4) . ?
C103 C104 1.44(4) . ?
C104 C105 1.37(3) . ?
C105 C106 1.52(4) . ?
Cu21 S27 2.272(8) . ?
Cu21 N21 2.28(2) . ?
Cu21 S21 2.329(8) . ?
Cu21 S22 2.351(7) . ?
Cu21 Cu28 2.655(4) . ?
Cu21 Cu27 2.655(5) . ?
Cu22 S28 2.261(7) . ?
Cu22 N22 2.31(2) . ?
Cu22 S22 2.346(7) . ?
Cu22 S23 2.397(7) . ?
Cu22 Cu29 2.661(5) . ?
Cu22 Cu28 2.678(5) . ?
Cu22 Cu25 3.008(4) . ?
Cu23 S29 2.241(7) . ?
Cu23 S23 2.307(7) . ?
Cu23 S21 2.353(7) . ?
Cu23 Cu29 2.593(4) . ?
Cu23 Cu27 2.726(5) . ?
Cu23 Cu26 3.047(5) . ?
Cu24 S27 2.256(8) . ?
Cu24 S24 2.303(8) . ?
Cu24 N24 2.36(2) . ?
Cu24 S25 2.405(7) . ?
Cu24 Cu27 2.608(5) . ?
Cu24 Cu28 2.706(5) . ?
Cu25 S28 2.267(8) . ?
Cu25 S25 2.327(8) . ?
Cu25 N25 2.37(2) . ?
Cu25 S26 2.376(7) . ?
Cu25 Cu28 2.617(4) . ?
Cu25 Cu29 2.651(4) . ?
Cu26 S29 2.250(7) . ?
Cu26 N26 2.30(2) . ?
Cu26 S26 2.345(7) . ?
Cu26 S24 2.361(8) . ?
Cu26 Cu27 2.633(5) . ?
Cu26 Cu29 2.723(5) . ?
Cu27 S24 2.195(7) . ?
Cu27 S21 2.203(8) . ?
Cu27 Cu28 2.989(4) . ?
Cu27 Cu29 3.019(4) . ?
Cu28 S22 2.202(7) . ?
Cu28 S25 2.208(7) . ?
Cu28 Cu29 3.033(5) . ?
Cu29 S23 2.193(8) . ?
Cu29 S26 2.205(7) . ?
S21 C109 1.82(2) . ?
S22 C121 1.77(3) . ?
S23 C133 1.75(3) . ?
S24 C145 1.79(3) . ?
S25 C157 1.84(2) . ?
S26 C169 1.83(2) . ?
S27 C181 1.78(2) . ?
S28 C193 1.82(3) . ?
S29 C205 1.79(3) . ?
N21 C116 1.44(3) . ?
N21 C119 1.48(3) . ?
N21 C120 1.52(3) . ?
N22 C131 1.41(3) . ?
N22 C128 1.43(3) . ?
N22 C132 1.54(3) . ?
N23 C144 1.48(3) . ?
N23 C143 1.48(3) . ?
N23 C140 1.50(3) . ?
N24 C156 1.43(3) . ?
N24 C152 1.47(3) . ?
N24 C155 1.47(3) . ?
N25 C168 1.45(3) . ?
N25 C164 1.47(3) . ?
N25 C167 1.50(3) . ?
N26 C176 1.44(3) . ?
N26 C179 1.46(3) . ?
N26 C180 1.54(3) . ?
N27 C191 1.31(3) . ?
N27 C188 1.45(3) . ?
N27 C192 1.47(4) . ?
N28 C200 1.38(3) . ?
N28 C203 1.40(3) . ?
N28 C204 1.53(3) . ?
N29 C215 1.37(3) . ?
N29 C212 1.40(3) . ?
N29 C216 1.45(4) . ?
C109 C110 1.28(3) . ?
C109 C117 1.46(3) . ?
C110 C111 1.43(3) . ?
C111 C112 1.29(3) . ?
C112 C118 1.42(3) . ?
C113 C114 1.31(3) . ?
C113 C118 1.46(3) . ?
C114 C115 1.47(3) . ?
C115 C116 1.32(3) . ?
C116 C117 1.42(3) . ?
C117 C118 1.44(3) . ?
C121 C122 1.43(4) . ?
C121 C129 1.46(3) . ?
C122 C123 1.35(4) . ?
C123 C124 1.38(4) . ?
C124 C130 1.35(3) . ?
C125 C126 1.30(3) . ?
C125 C130 1.42(3) . ?
C126 C127 1.36(3) . ?
C127 C128 1.39(3) . ?
C128 C129 1.47(3) . ?
C129 C130 1.42(3) . ?
C133 C134 1.34(3) . ?
C133 C141 1.48(3) . ?
C134 C135 1.38(3) . ?
C135 C136 1.38(3) . ?
C136 C142 1.41(3) . ?
C137 C138 1.33(3) . ?
C137 C142 1.39(3) . ?
C138 C139 1.38(3) . ?
C139 C140 1.30(3) . ?
C140 C141 1.47(3) . ?
C141 C142 1.35(3) . ?
C145 C146 1.29(3) . ?
C145 C153 1.50(3) . ?
C146 C147 1.38(3) . ?
C147 C148 1.33(3) . ?
C148 C154 1.36(3) . ?
C149 C150 1.41(4) . ?
C149 C154 1.43(4) . ?
C150 C151 1.38(4) . ?
C151 C152 1.31(4) . ?
C152 C153 1.43(3) . ?
C153 C154 1.47(3) . ?
C157 C158 1.35(3) . ?
C157 C165 1.46(3) . ?
C158 C159 1.40(3) . ?
C159 C160 1.31(3) . ?
C160 C166 1.34(3) . ?
C161 C162 1.32(3) . ?
C161 C166 1.36(3) . ?
C162 C163 1.44(3) . ?
C163 C164 1.37(3) . ?
C164 C165 1.43(3) . ?
C165 C166 1.45(3) . ?
C169 C170 1.35(3) . ?
C169 C177 1.40(3) . ?
C170 C171 1.44(3) . ?
C171 C172 1.38(3) . ?
C172 C178 1.38(3) . ?
C173 C174 1.31(3) . ?
C173 C178 1.42(3) . ?
C174 C175 1.43(3) . ?
C175 C176 1.41(3) . ?
C176 C177 1.52(3) . ?
C177 C178 1.41(3) . ?
C181 C182 1.38(3) . ?
C181 C189 1.48(3) . ?
C182 C183 1.48(3) . ?
C183 C184 1.35(4) . ?
C184 C190 1.29(3) . ?
C185 C186 1.35(4) . ?
C185 C190 1.49(4) . ?
C186 C187 1.34(4) . ?
C187 C188 1.35(3) . ?
C188 C189 1.44(3) . ?
C189 C190 1.42(3) . ?
C193 C194 1.29(3) . ?
C193 C201 1.50(3) . ?
C194 C195 1.35(3) . ?
C195 C196 1.41(3) . ?
C196 C202 1.35(3) . ?
C197 C198 1.43(4) . ?
C197 C202 1.44(3) . ?
C198 C199 1.33(4) . ?
C199 C200 1.43(3) . ?
C200 C201 1.47(3) . ?
C201 C202 1.43(3) . ?
C205 C206 1.35(3) . ?
C205 C213 1.44(3) . ?
C206 C207 1.43(3) . ?
C207 C208 1.33(3) . ?
C208 C214 1.46(3) . ?
C209 C210 1.35(3) . ?
C209 C214 1.38(4) . ?
C210 C211 1.44(4) . ?
C211 C212 1.34(4) . ?
C212 C213 1.49(3) . ?
C213 C214 1.43(3) . ?
C301 C306 1.33(2) . ?
C301 C302 1.39(2) . ?
C302 C303 1.38(2) . ?
C303 C304 1.38(2) . ?
C304 C305 1.37(2) . ?
C305 C306 1.37(2) . ?
C311 C316 1.34(2) . ?
C311 C312 1.38(2) . ?
C312 C313 1.40(2) . ?
C313 C314 1.37(2) . ?
C314 C315 1.37(2) . ?
C315 C316 1.38(2) . ?
C321 C326 1.32(2) . ?
C321 C322 1.38(2) . ?
C322 C323 1.40(2) . ?
C323 C324 1.36(2) . ?
C324 C325 1.36(2) . ?
C325 C326 1.37(2) . ?
C331 C336 1.33(2) . ?
C331 C332 1.39(2) . ?
C332 C333 1.40(2) . ?
C333 C334 1.35(2) . ?
C334 C335 1.36(2) . ?
C335 C336 1.38(2) . ?
C341 C342 1.26(3) . ?
C341 C343 1.45(4) . ?
C342 C343 1.33(3) 2_675 ?
C343 C342 1.33(3) 2_675 ?
C351 C356 1.33(2) . ?
C351 C352 1.39(2) . ?
C352 C353 1.39(2) . ?
C353 C354 1.37(2) . ?
C354 C355 1.37(2) . ?
C355 C356 1.36(2) . ?
C361 C366 1.33(2) . ?
C361 C362 1.40(3) . ?
C362 C363 1.40(3) . ?
C363 C364 1.39(3) . ?
C364 C365 1.40(7) . ?
C365 C366 1.37(4) . ?
C371 C376 1.33(2) . ?
C371 C372 1.38(2) . ?
C372 C373 1.39(2) . ?
C373 C374 1.36(2) . ?
C374 C375 1.37(2) . ?
C375 C376 1.37(2) . ?
C381 C386 1.33(2) . ?
C381 C382 1.39(2) . ?
C382 C383 1.39(2) . ?
C383 C384 1.36(2) . ?
C384 C385 1.36(2) . ?
C385 C386 1.36(2) . ?
C391 C396 1.33(2) . ?
C391 C392 1.41(2) . ?
C392 C393 1.39(2) . ?
C393 C394 1.37(2) . ?
C394 C395 1.37(2) . ?
C395 C396 1.38(2) . ?
C401 C402 1.39 . ?
C401 C406 1.39 . ?
C402 C403 1.39 . ?
C403 C404 1.39 . ?
C404 C405 1.39 . ?
C405 C406 1.39 . ?
